data_7001007
loop_
_publ_author_name
'Feltham, Humphrey L. C.'
'Cl\'erac, Rodolphe'
'Brooker, Sally'

_publ_section_title
;
 Hexa-, hepta- and dodeca-nuclear nickel(II) complexes of three
 Schiff-base ligands derived from 1,4-diformyl-2,3-dihydroxybenzene
;
_journal_coden_ASTM DTARAF
_journal_issue 16
_journal_name_full 'Dalton Transactions'
_journal_page_first 2965
_journal_page_last 2973
_journal_paper_doi 10.1039/b821782c
_journal_year 2009
_chemical_formula_sum 'C126.5 H105 N12 Ni12 O34'
_chemical_formula_weight 3041.75
_space_group_IT_number 2
_symmetry_cell_setting triclinic
_symmetry_space_group_name_Hall '-P 1'
_symmetry_space_group_name_H-M 'P -1'
_atom_sites_solution_hydrogens geom
_atom_sites_solution_primary direct
_atom_sites_solution_secondary difmap
_audit_creation_method SHELXL-97
_cell_angle_alpha 83.269(5)
_cell_angle_beta 73.420(5)
_cell_angle_gamma 66.534(5)
_cell_formula_units_Z 2
_cell_length_a 19.330(3)
_cell_length_b 19.357(3)
_cell_length_c 22.798(3)
_cell_measurement_reflns_used 5578
_cell_measurement_temperature 92(2)
_cell_measurement_theta_max 28.86
_cell_measurement_theta_min 2.28
_cell_volume 7499.5(19)
_computing_structure_refinement 'SHELXL-97 (Sheldrick, 1997)'
_computing_structure_solution 'SHELXS-97 (Sheldrick, 1990)'
_diffrn_ambient_temperature 92(2)
_diffrn_measured_fraction_theta_full 0.995
_diffrn_measured_fraction_theta_max 0.995
_diffrn_measurement_device_type 'Bruker Kappa Apex II area detector'
_diffrn_radiation_monochromator graphite
_diffrn_radiation_source 'fine-focus sealed tube'
_diffrn_radiation_type MoK\a
_diffrn_radiation_wavelength 0.71073
_diffrn_reflns_av_R_equivalents 0.1087
_diffrn_reflns_av_sigmaI/netI 0.1602
_diffrn_reflns_limit_h_max 20
_diffrn_reflns_limit_h_min -20
_diffrn_reflns_limit_k_max 20
_diffrn_reflns_limit_k_min -20
_diffrn_reflns_limit_l_max 24
_diffrn_reflns_limit_l_min -24
_diffrn_reflns_number 54771
_diffrn_reflns_theta_full 22.46
_diffrn_reflns_theta_max 22.46
_diffrn_reflns_theta_min 1.40
_exptl_absorpt_coefficient_mu 1.539
_exptl_absorpt_correction_T_max 1.000
_exptl_absorpt_correction_T_min 0.611
_exptl_absorpt_correction_type multi-scan
_exptl_absorpt_process_details 'SCALE (Bruker AXS Inc.)'
_exptl_crystal_colour 'dark red'
_exptl_crystal_density_diffrn 1.347
_exptl_crystal_density_method 'not measured'
_exptl_crystal_description block
_exptl_crystal_F_000 3112
_exptl_crystal_size_max 0.08
_exptl_crystal_size_mid 0.08
_exptl_crystal_size_min 0.06
_platon_squeeze_details
;
;
_refine_diff_density_max 1.030
_refine_diff_density_min -1.218
_refine_diff_density_rms 0.185
_refine_ls_extinction_method none
_refine_ls_goodness_of_fit_ref 1.064
_refine_ls_hydrogen_treatment constr
_refine_ls_matrix_type full
_refine_ls_number_parameters 808
_refine_ls_number_reflns 19426
_refine_ls_number_restraints 0
_refine_ls_restrained_S_all 1.064
_refine_ls_R_factor_all 0.1712
_refine_ls_R_factor_gt 0.1268
_refine_ls_shift/su_max 0.000
_refine_ls_shift/su_mean 0.000
_refine_ls_structure_factor_coef Fsqd
_refine_ls_weighting_details 'calc w=1/[\s^2^(Fo^2^)+(0.1305P)^2^+130.5465P] where P=(Fo^2^+2Fc^2^)/3'
_refine_ls_weighting_scheme calc
_refine_ls_wR_factor_gt 0.2979
_refine_ls_wR_factor_ref 0.3206
_reflns_number_gt 12798
_reflns_number_total 19426
_reflns_threshold_expression >2sigma(I)
_cod_data_source_file B821782C.txt
_cod_data_source_block hf79sq
_cod_original_cell_volume 7499.4(17)
_cod_original_sg_symbol_H-M P-1
_cod_original_formula_sum 'C126.50 H105 N12 Ni12 O34'
_cod_database_code 7001007

loop_
_symmetry_equiv_pos_as_xyz
'x, y, z'
'-x, -y, -z'

loop_
_atom_site_label
_atom_site_type_symbol
_atom_site_fract_x
_atom_site_fract_y
_atom_site_fract_z
_atom_site_U_iso_or_equiv
_atom_site_adp_type
_atom_site_occupancy
_atom_site_symmetry_multiplicity
_atom_site_calc_flag
_atom_site_refinement_flags
_atom_site_disorder_assembly
_atom_site_disorder_group
Ni1 Ni 0.33339(13) 1.06472(13) -0.82763(10) 0.0304(6) Uani 1 1 d . . .
Ni2 Ni 0.21366(11) 0.97153(11) -0.85774(8) 0.0207(5) Uani 1 1 d . . .
Ni3 Ni 0.03619(11) 0.99640(11) -0.81749(8) 0.0170(5) Uani 1 1 d . . .
Ni4 Ni 0.22099(11) 0.87961(11) -0.71941(8) 0.0162(5) Uani 1 1 d . . .
Ni5 Ni 0.15757(11) 0.81991(11) -0.81221(8) 0.0186(5) Uani 1 1 d . . .
Ni6 Ni -0.00572(13) 0.77246(12) -0.81143(9) 0.0284(6) Uani 1 1 d . . .
Ni7 Ni 0.36885(12) 0.80902(12) -0.58291(9) 0.0241(5) Uani 1 1 d . . .
Ni8 Ni 0.31574(11) 0.69744(11) -0.66412(8) 0.0191(5) Uani 1 1 d . . .
Ni9 Ni 0.16021(11) 0.69268(11) -0.68780(8) 0.0171(5) Uani 1 1 d . . .
Ni10 Ni 0.26722(11) 0.62262(11) -0.52651(8) 0.0185(5) Uani 1 1 d . . .
Ni11 Ni 0.28898(12) 0.52926(12) -0.63901(9) 0.0262(5) Uani 1 1 d . . .
Ni12 Ni 0.17876(14) 0.43104(12) -0.67541(10) 0.0331(6) Uani 1 1 d . . .
C1 C 0.1723(9) 1.0749(9) -0.7596(7) 0.021(4) Uiso 1 1 d . . .
O1 O 0.2349(6) 1.0391(6) -0.8039(4) 0.022(2) Uiso 1 1 d . . .
C2 C 0.1025(8) 1.0679(8) -0.7598(6) 0.011(3) Uiso 1 1 d . . .
O2 O 0.1130(6) 1.0125(6) -0.7946(5) 0.025(3) Uiso 1 1 d . . .
C3 C 0.0298(8) 1.1080(8) -0.7190(6) 0.012(3) Uiso 1 1 d . . .
C4 C 0.0289(8) 1.1553(8) -0.6777(6) 0.015(3) Uiso 1 1 d . . .
H4 H -0.0195 1.1864 -0.6520 0.018 Uiso 1 1 calc R . .
C5 C 0.0974(9) 1.1579(9) -0.6736(7) 0.020(3) Uiso 1 1 d . . .
H5 H 0.0960 1.1861 -0.6416 0.023 Uiso 1 1 calc R . .
C6 C 0.1682(9) 1.1207(9) -0.7148(6) 0.018(3) Uiso 1 1 d . . .
C7 C 0.2353(11) 1.1337(11) -0.7073(8) 0.040(5) Uiso 1 1 d . . .
H7 H 0.2267 1.1638 -0.6739 0.048 Uiso 1 1 calc R . .
N1 N 0.3060(8) 1.1064(8) -0.7436(6) 0.034(4) Uiso 1 1 d . . .
C8 C 0.3712(11) 1.1150(11) -0.7338(8) 0.036(4) Uiso 1 1 d . . .
C9 C 0.3758(11) 1.1259(11) -0.6735(9) 0.041(5) Uiso 1 1 d . . .
H9 H 0.3342 1.1291 -0.6381 0.050 Uiso 1 1 calc R . .
C10 C 0.4441(12) 1.1312(12) -0.6700(9) 0.048(5) Uiso 1 1 d . . .
H10 H 0.4481 1.1419 -0.6318 0.057 Uiso 1 1 calc R . .
C11 C 0.5082(14) 1.1211(13) -0.7226(10) 0.059(6) Uiso 1 1 d . . .
H11 H 0.5548 1.1246 -0.7198 0.071 Uiso 1 1 calc R . .
C12 C 0.5013(13) 1.1065(12) -0.7765(10) 0.053(6) Uiso 1 1 d . . .
H12 H 0.5444 1.1008 -0.8112 0.063 Uiso 1 1 calc R . .
C13 C 0.4358(11) 1.0987(11) -0.7860(8) 0.037(5) Uiso 1 1 d . . .
O3 O 0.4305(7) 1.0870(7) -0.8387(5) 0.041(3) Uiso 1 1 d . . .
C14 C -0.0391(8) 1.1049(8) -0.7250(6) 0.013(3) Uiso 1 1 d . . .
H14 H -0.0862 1.1359 -0.6977 0.016 Uiso 1 1 calc R . .
N2 N -0.0469(7) 1.0658(7) -0.7624(5) 0.016(3) Uiso 1 1 d . . .
C15 C -0.1213(9) 1.0677(9) -0.7685(6) 0.018(3) Uiso 1 1 d . . .
C16 C -0.1918(10) 1.1117(11) -0.7323(8) 0.036(4) Uiso 1 1 d . . .
H16 H -0.1968 1.1421 -0.7003 0.044 Uiso 1 1 calc R . .
C17 C -0.2581(12) 1.1078(12) -0.7469(9) 0.047(5) Uiso 1 1 d . . .
H17 H -0.3092 1.1405 -0.7264 0.057 Uiso 1 1 calc R . .
C18 C -0.2496(9) 1.0582(9) -0.7897(7) 0.022(4) Uiso 1 1 d . . .
H18 H -0.2943 1.0557 -0.7976 0.027 Uiso 1 1 calc R . .
C19 C -0.1769(9) 1.0131(9) -0.8203(7) 0.024(4) Uiso 1 1 d . . .
H19 H -0.1709 0.9759 -0.8470 0.029 Uiso 1 1 calc R . .
C20 C -0.1114(8) 1.0197(8) -0.8135(6) 0.011(3) Uiso 1 1 d . . .
O4 O -0.0391(6) 0.9773(6) -0.8438(4) 0.017(2) Uiso 1 1 d . . .
C31 C 0.0593(8) 0.8894(8) -0.7041(6) 0.008(3) Uiso 1 1 d . . .
O31 O 0.1319(6) 0.8677(6) -0.7326(4) 0.016(2) Uiso 1 1 d . . .
C32 C 0.0082(9) 0.8690(9) -0.7253(7) 0.018(3) Uiso 1 1 d . . .
O32 O 0.0460(6) 0.8232(6) -0.7747(4) 0.019(2) Uiso 1 1 d . . .
C33 C -0.0727(9) 0.8950(9) -0.6963(7) 0.020(3) Uiso 1 1 d . . .
C34 C -0.1031(9) 0.9367(8) -0.6430(6) 0.016(3) Uiso 1 1 d . . .
H34 H -0.1568 0.9517 -0.6219 0.019 Uiso 1 1 calc R . .
C35 C -0.0520(9) 0.9563(10) -0.6208(7) 0.028(4) Uiso 1 1 d . . .
H35 H -0.0733 0.9870 -0.5854 0.033 Uiso 1 1 calc R . .
C36 C 0.0255(8) 0.9336(8) -0.6475(6) 0.013(3) Uiso 1 1 d . . .
C37 C 0.0758(8) 0.9570(8) -0.6247(6) 0.013(3) Uiso 1 1 d . . .
H37 H 0.0496 0.9892 -0.5902 0.015 Uiso 1 1 calc R . .
N31 N 0.1486(6) 0.9417(6) -0.6431(5) 0.010(3) Uiso 1 1 d . . .
C38 C 0.1877(8) 0.9713(8) -0.6158(6) 0.013(3) Uiso 1 1 d . . .
C39 C 0.1589(10) 1.0108(9) -0.5636(7) 0.026(4) Uiso 1 1 d . . .
H39 H 0.1058 1.0216 -0.5421 0.031 Uiso 1 1 calc R . .
C40 C 0.2029(10) 1.0371(10) -0.5391(8) 0.034(4) Uiso 1 1 d . . .
H40 H 0.1815 1.0647 -0.5020 0.041 Uiso 1 1 calc R . .
C41 C 0.2785(10) 1.0200(10) -0.5723(8) 0.032(4) Uiso 1 1 d . . .
H41 H 0.3100 1.0377 -0.5581 0.039 Uiso 1 1 calc R . .
C42 C 0.3125(10) 0.9771(10) -0.6271(7) 0.028(4) Uiso 1 1 d . . .
H42 H 0.3663 0.9643 -0.6476 0.034 Uiso 1 1 calc R . .
C43 C 0.2680(9) 0.9554(9) -0.6492(7) 0.024(4) Uiso 1 1 d . . .
O33 O 0.2973(6) 0.9180(6) -0.7038(5) 0.023(2) Uiso 1 1 d . . .
C44 C -0.1268(9) 0.8762(9) -0.7155(7) 0.020(3) Uiso 1 1 d . . .
H44 H -0.1798 0.8974 -0.6925 0.024 Uiso 1 1 calc R . .
N32 N -0.1120(7) 0.8332(7) -0.7611(5) 0.021(3) Uiso 1 1 d . . .
C45 C -0.1711(10) 0.8182(10) -0.7790(8) 0.030(4) Uiso 1 1 d . . .
C46 C -0.2495(11) 0.8576(11) -0.7588(8) 0.041(5) Uiso 1 1 d . . .
H46 H -0.2691 0.8993 -0.7321 0.050 Uiso 1 1 calc R . .
C47 C -0.3009(14) 0.8364(13) -0.7775(10) 0.058(6) Uiso 1 1 d . . .
H47 H -0.3558 0.8621 -0.7630 0.069 Uiso 1 1 calc R . .
C48 C -0.2694(13) 0.7765(13) -0.8179(10) 0.059(6) Uiso 1 1 d . . .
H48 H -0.3040 0.7627 -0.8319 0.070 Uiso 1 1 calc R . .
C49 C -0.1921(12) 0.7372(12) -0.8380(9) 0.049(5) Uiso 1 1 d . . .
H49 H -0.1739 0.6947 -0.8635 0.058 Uiso 1 1 calc R . .
C50 C -0.1378(11) 0.7574(11) -0.8222(8) 0.037(4) Uiso 1 1 d . . .
O34 O -0.0591(8) 0.7204(8) -0.8412(6) 0.045(3) Uiso 1 1 d . . .
C61 C 0.2169(7) 0.7913(7) -0.5622(5) 0.004(3) Uiso 1 1 d . . .
O61 O 0.2891(5) 0.7748(5) -0.5970(4) 0.015(2) Uiso 1 1 d . . .
C62 C 0.1686(8) 0.7737(8) -0.5856(6) 0.015(3) Uiso 1 1 d . . .
O62 O 0.2024(6) 0.7359(6) -0.6386(4) 0.018(2) Uiso 1 1 d . . .
C63 C 0.0882(9) 0.7902(9) -0.5540(7) 0.021(4) Uiso 1 1 d . . .
C64 C 0.0593(8) 0.8296(8) -0.4982(6) 0.014(3) Uiso 1 1 d . . .
H64 H 0.0062 0.8420 -0.4761 0.017 Uiso 1 1 calc R . .
C65 C 0.1059(8) 0.8499(8) -0.4759(6) 0.012(3) Uiso 1 1 d . . .
H65 H 0.0845 0.8774 -0.4388 0.015 Uiso 1 1 calc R . .
C66 C 0.1845(8) 0.8318(8) -0.5057(6) 0.010(3) Uiso 1 1 d . . .
C67 C 0.2325(9) 0.8593(9) -0.4801(7) 0.022(4) Uiso 1 1 d . . .
H67 H 0.2067 0.8865 -0.4428 0.026 Uiso 1 1 calc R . .
N61 N 0.3026(7) 0.8503(7) -0.5023(5) 0.018(3) Uiso 1 1 d . . .
C68 C 0.3394(10) 0.8800(11) -0.4731(8) 0.035(4) Uiso 1 1 d . . .
C69 C 0.3126(9) 0.9135(9) -0.4172(7) 0.024(4) Uiso 1 1 d . . .
H69 H 0.2647 0.9130 -0.3912 0.029 Uiso 1 1 calc R . .
C70 C 0.3512(11) 0.9486(11) -0.3957(9) 0.040(5) Uiso 1 1 d . . .
H70 H 0.3306 0.9713 -0.3564 0.048 Uiso 1 1 calc R . .
C71 C 0.4234(11) 0.9486(11) -0.4356(8) 0.040(5) Uiso 1 1 d . . .
H71 H 0.4519 0.9715 -0.4228 0.048 Uiso 1 1 calc R . .
C72 C 0.4512(10) 0.9162(10) -0.4917(7) 0.030(4) Uiso 1 1 d . . .
H72 H 0.4990 0.9168 -0.5179 0.036 Uiso 1 1 calc R . .
C73 C 0.4106(10) 0.8819(10) -0.5113(7) 0.029(4) Uiso 1 1 d . . .
O63 O 0.4403(7) 0.8524(7) -0.5681(5) 0.036(3) Uiso 1 1 d . . .
C74 C 0.0369(9) 0.7701(8) -0.5786(6) 0.015(3) Uiso 1 1 d . . .
H74 H -0.0154 0.7839 -0.5541 0.018 Uiso 1 1 calc R . .
N62 N 0.0527(7) 0.7364(7) -0.6287(5) 0.016(3) Uiso 1 1 d . . .
C75 C -0.0023(8) 0.7166(8) -0.6434(6) 0.013(3) Uiso 1 1 d . . .
C76 C -0.0796(10) 0.7369(10) -0.6171(8) 0.034(4) Uiso 1 1 d . . .
H76 H -0.1020 0.7695 -0.5828 0.041 Uiso 1 1 calc R . .
C77 C -0.1274(10) 0.7144(10) -0.6361(7) 0.030(4) Uiso 1 1 d . . .
H77 H -0.1814 0.7303 -0.6155 0.036 Uiso 1 1 calc R . .
C78 C -0.0953(11) 0.6674(11) -0.6865(8) 0.038(5) Uiso 1 1 d . . .
H78 H -0.1277 0.6501 -0.7001 0.046 Uiso 1 1 calc R . .
C79 C -0.0179(10) 0.6455(10) -0.7171(8) 0.033(4) Uiso 1 1 d . . .
H79 H 0.0029 0.6150 -0.7525 0.040 Uiso 1 1 calc R . .
C80 C 0.0291(9) 0.6682(10) -0.6957(7) 0.026(4) Uiso 1 1 d . . .
O64 O 0.1053(6) 0.6420(7) -0.7214(5) 0.031(3) Uiso 1 1 d . . .
C91 C 0.1444(9) 0.5876(9) -0.5457(7) 0.018(3) Uiso 1 1 d . . .
O91 O 0.2162(6) 0.5918(7) -0.5658(5) 0.031(3) Uiso 1 1 d . . .
C92 C 0.1265(8) 0.5508(8) -0.5845(6) 0.016(3) Uiso 1 1 d . . .
O92 O 0.1848(6) 0.5136(6) -0.6322(5) 0.024(3) Uiso 1 1 d . . .
C93 C 0.0504(8) 0.5544(8) -0.5702(6) 0.016(3) Uiso 1 1 d . . .
C94 C -0.0038(10) 0.5937(10) -0.5142(7) 0.030(4) Uiso 1 1 d . . .
H94 H -0.0565 0.5979 -0.5045 0.036 Uiso 1 1 calc R . .
C95 C 0.0168(10) 0.6235(10) -0.4764(8) 0.029(4) Uiso 1 1 d . . .
H95 H -0.0198 0.6465 -0.4396 0.035 Uiso 1 1 calc R . .
C96 C 0.0937(8) 0.6212(8) -0.4911(6) 0.009(3) Uiso 1 1 d . . .
C97 C 0.1166(8) 0.6493(8) -0.4469(6) 0.016(3) Uiso 1 1 d . . .
H97 H 0.0784 0.6699 -0.4099 0.019 Uiso 1 1 calc R . .
N91 N 0.1895(7) 0.6480(7) -0.4549(6) 0.023(3) Uiso 1 1 d . . .
C98 C 0.2140(8) 0.6718(8) -0.4103(6) 0.015(3) Uiso 1 1 d . . .
C99 C 0.1702(9) 0.6880(8) -0.3495(6) 0.018(3) Uiso 1 1 d . . .
H99 H 0.1204 0.6847 -0.3353 0.021 Uiso 1 1 calc R . .
C100 C 0.2022(10) 0.7094(10) -0.3101(8) 0.029(4) Uiso 1 1 d . . .
H100 H 0.1733 0.7224 -0.2689 0.035 Uiso 1 1 calc R . .
C101 C 0.2743(10) 0.7113(10) -0.3310(7) 0.028(4) Uiso 1 1 d . . .
H101 H 0.2978 0.7225 -0.3040 0.034 Uiso 1 1 calc R . .
C102 C 0.3139(8) 0.6965(8) -0.3928(6) 0.013(3) Uiso 1 1 d . . .
H102 H 0.3623 0.7025 -0.4081 0.016 Uiso 1 1 calc R . .
C103 C 0.2854(9) 0.6739(9) -0.4316(7) 0.022(4) Uiso 1 1 d . . .
O93 O 0.3241(6) 0.6527(6) -0.4897(5) 0.024(2) Uiso 1 1 d . . .
C104 C 0.0161(9) 0.5214(8) -0.6021(6) 0.017(3) Uiso 1 1 d . . .
H104 H -0.0385 0.5324 -0.5902 0.021 Uiso 1 1 calc R . .
N92 N 0.0628(8) 0.4755(8) -0.6482(6) 0.027(3) Uiso 1 1 d . . .
C105 C 0.0288(10) 0.4408(10) -0.6808(7) 0.028(4) Uiso 1 1 d . . .
C106 C -0.0521(11) 0.4713(11) -0.6810(8) 0.037(4) Uiso 1 1 d . . .
H106 H -0.0887 0.5165 -0.6601 0.045 Uiso 1 1 calc R . .
C107 C -0.0733(13) 0.4300(13) -0.7140(9) 0.056(6) Uiso 1 1 d . . .
H107 H -0.1268 0.4449 -0.7129 0.067 Uiso 1 1 calc R . .
C108 C -0.0189(11) 0.3683(11) -0.7480(9) 0.043(5) Uiso 1 1 d . . .
H108 H -0.0355 0.3435 -0.7715 0.052 Uiso 1 1 calc R . .
C109 C 0.0576(10) 0.3415(10) -0.7491(7) 0.029(4) Uiso 1 1 d . . .
H109 H 0.0924 0.2973 -0.7720 0.035 Uiso 1 1 calc R . .
C110 C 0.0871(9) 0.3766(9) -0.7179(7) 0.024(4) Uiso 1 1 d . . .
O94 O 0.1614(7) 0.3552(7) -0.7176(6) 0.042(3) Uiso 1 1 d . . .
C121 C 0.3325(9) 0.8218(9) -0.8341(7) 0.022(4) Uiso 1 1 d . . .
O121 O 0.2580(6) 0.8732(6) -0.8115(4) 0.021(2) Uiso 1 1 d . . .
C122 C 0.3555(8) 0.7664(8) -0.7862(6) 0.013(3) Uiso 1 1 d . . .
O122 O 0.3053(6) 0.7741(6) -0.7303(4) 0.019(2) Uiso 1 1 d . . .
C123 C 0.4293(9) 0.7071(9) -0.8002(7) 0.024(4) Uiso 1 1 d . . .
C124 C 0.4765(12) 0.7025(12) -0.8631(9) 0.049(5) Uiso 1 1 d . . .
H124 H 0.5259 0.6622 -0.8744 0.059 Uiso 1 1 calc R . .
C125 C 0.4507(11) 0.7570(11) -0.9084(9) 0.043(5) Uiso 1 1 d . . .
H125 H 0.4826 0.7543 -0.9491 0.052 Uiso 1 1 calc R . .
C126 C 0.3765(9) 0.8146(9) -0.8905(7) 0.025(4) Uiso 1 1 d . . .
C127 C 0.3556(9) 0.8675(9) -0.9404(7) 0.026(4) Uiso 1 1 d . . .
H127 H 0.3901 0.8558 -0.9802 0.031 Uiso 1 1 calc R . .
N121 N 0.2960(7) 0.9263(7) -0.9343(5) 0.021(3) Uiso 1 1 d . . .
C128 C 0.2811(9) 0.9781(9) -0.9860(7) 0.022(4) Uiso 1 1 d . . .
C129 C 0.3296(10) 0.9615(10) -1.0455(7) 0.031(4) Uiso 1 1 d . . .
H129 H 0.3761 0.9174 -1.0551 0.037 Uiso 1 1 calc R . .
C130 C 0.3045(9) 1.0146(9) -1.0898(7) 0.023(4) Uiso 1 1 d . . .
H130 H 0.3338 1.0063 -1.1314 0.027 Uiso 1 1 calc R . .
C131 C 0.2394(10) 1.0774(10) -1.0744(8) 0.030(4) Uiso 1 1 d . . .
H131 H 0.2227 1.1105 -1.1063 0.036 Uiso 1 1 calc R . .
C132 C 0.1959(10) 1.0961(10) -1.0153(7) 0.029(4) Uiso 1 1 d . . .
H132 H 0.1549 1.1442 -1.0060 0.035 Uiso 1 1 calc R . .
C133 C 0.2130(10) 1.0441(10) -0.9701(8) 0.033(4) Uiso 1 1 d . . .
O123 O 0.1711(6) 1.0563(7) -0.9134(5) 0.031(3) Uiso 1 1 d . . .
C134 C 0.4641(10) 0.6501(9) -0.7605(7) 0.026(4) Uiso 1 1 d . . .
H134 H 0.5162 0.6157 -0.7764 0.031 Uiso 1 1 calc R . .
N122 N 0.4294(7) 0.6419(7) -0.7042(6) 0.023(3) Uiso 1 1 d . . .
C135 C 0.4686(8) 0.5870(8) -0.6677(6) 0.011(3) Uiso 1 1 d . . .
C136 C 0.5483(9) 0.5468(9) -0.6783(7) 0.025(4) Uiso 1 1 d . . .
H136 H 0.5810 0.5584 -0.7145 0.030 Uiso 1 1 calc R . .
C137 C 0.5850(11) 0.4901(11) -0.6399(8) 0.039(5) Uiso 1 1 d . . .
H137 H 0.6399 0.4626 -0.6495 0.047 Uiso 1 1 calc R . .
C138 C 0.5344(9) 0.4777(10) -0.5869(7) 0.028(4) Uiso 1 1 d . . .
H138 H 0.5561 0.4426 -0.5578 0.034 Uiso 1 1 calc R . .
C139 C 0.4549(10) 0.5133(10) -0.5742(8) 0.030(4) Uiso 1 1 d . . .
H139 H 0.4235 0.5011 -0.5374 0.036 Uiso 1 1 calc R . .
C140 C 0.4190(8) 0.5668(8) -0.6137(6) 0.013(3) Uiso 1 1 d . . .
O124 O 0.3410(6) 0.6046(6) -0.6045(4) 0.018(2) Uiso 1 1 d . . .
C151 C 0.2692(9) 0.6622(9) -0.8034(7) 0.024(4) Uiso 1 1 d . . .
O151 O 0.2059(6) 0.7210(6) -0.7755(5) 0.025(3) Uiso 1 1 d . . .
C152 C 0.3059(8) 0.6014(8) -0.7640(6) 0.011(3) Uiso 1 1 d . . .
O152 O 0.2723(6) 0.6121(6) -0.7043(5) 0.029(3) Uiso 1 1 d . . .
C153 C 0.3745(9) 0.5430(9) -0.7908(7) 0.024(4) Uiso 1 1 d . . .
C154 C 0.4061(11) 0.5428(11) -0.8553(8) 0.035(4) Uiso 1 1 d . . .
H154 H 0.4534 0.5024 -0.8729 0.043 Uiso 1 1 calc R . .
C155 C 0.3730(12) 0.5957(12) -0.8918(10) 0.051(5) Uiso 1 1 d . . .
H155 H 0.3946 0.5919 -0.9349 0.061 Uiso 1 1 calc R . .
C156 C 0.3047(9) 0.6587(9) -0.8659(7) 0.026(4) Uiso 1 1 d . . .
C157 C 0.2715(10) 0.7148(10) -0.9073(8) 0.036(4) Uiso 1 1 d . . .
H157 H 0.2976 0.7044 -0.9493 0.043 Uiso 1 1 calc R . .
N151 N 0.2106(7) 0.7786(7) -0.8965(5) 0.020(3) Uiso 1 1 d . . .
C158 C 0.1849(8) 0.8269(8) -0.9427(6) 0.013(3) Uiso 1 1 d . . .
C159 C 0.2044(9) 0.8068(9) -1.0030(7) 0.021(4) Uiso 1 1 d . . .
H159 H 0.2424 0.7586 -1.0170 0.025 Uiso 1 1 calc R . .
C160 C 0.1666(10) 0.8593(10) -1.0438(8) 0.036(4) Uiso 1 1 d . . .
H160 H 0.1726 0.8444 -1.0838 0.043 Uiso 1 1 calc R . .
C161 C 0.1196(9) 0.9347(9) -1.0238(7) 0.022(4) Uiso 1 1 d . . .
H161 H 0.0995 0.9721 -1.0521 0.026 Uiso 1 1 calc R . .
C162 C 0.1033(9) 0.9534(9) -0.9641(7) 0.023(4) Uiso 1 1 d . . .
H162 H 0.0692 1.0030 -0.9503 0.028 Uiso 1 1 calc R . .
C163 C 0.1367(8) 0.9002(8) -0.9237(6) 0.010(3) Uiso 1 1 d . . .
O153 O 0.1242(6) 0.9184(6) -0.8642(4) 0.019(2) Uiso 1 1 d . . .
C164 C 0.4138(11) 0.4791(11) -0.7569(8) 0.041(5) Uiso 1 1 d . . .
H164 H 0.4628 0.4441 -0.7785 0.049 Uiso 1 1 calc R . .
N152 N 0.3878(7) 0.4644(7) -0.6976(5) 0.014(3) Uiso 1 1 d . . .
C165 C 0.4326(10) 0.3991(10) -0.6701(8) 0.033(4) Uiso 1 1 d . . .
C166 C 0.5005(11) 0.3463(11) -0.6969(9) 0.044(5) Uiso 1 1 d . . .
H166 H 0.5249 0.3542 -0.7382 0.053 Uiso 1 1 calc R . .
C167 C 0.5387(11) 0.2792(11) -0.6677(8) 0.036(4) Uiso 1 1 d . . .
H167 H 0.5875 0.2420 -0.6874 0.043 Uiso 1 1 calc R . .
C168 C 0.4995(10) 0.2725(11) -0.6091(8) 0.036(4) Uiso 1 1 d . . .
H168 H 0.5243 0.2289 -0.5874 0.043 Uiso 1 1 calc R . .
C169 C 0.4273(11) 0.3222(11) -0.5774(8) 0.038(5) Uiso 1 1 d . . .
H169 H 0.4036 0.3125 -0.5364 0.046 Uiso 1 1 calc R . .
C170 C 0.3899(9) 0.3891(9) -0.6092(7) 0.023(4) Uiso 1 1 d . . .
O154 O 0.3245(8) 0.4441(8) -0.5817(6) 0.056(4) Uiso 1 1 d . . .
O200 O 0.4264(6) 0.7031(7) -0.5577(5) 0.030(3) Uiso 1 1 d . . .
C200 C 0.5020(11) 0.6703(11) -0.5489(8) 0.040(5) Uiso 1 1 d . . .
H20A H 0.5267 0.7071 -0.5589 0.048 Uiso 1 1 calc R . .
H20B H 0.5332 0.6264 -0.5756 0.048 Uiso 1 1 calc R . .
H20C H 0.4987 0.6544 -0.5061 0.048 Uiso 1 1 calc R . .
O210 O 0.4193(6) 0.7988(6) -0.6742(5) 0.026(3) Uiso 1 1 d . . .
O220 O 0.2697(8) 1.1711(8) -0.8608(6) 0.051(4) Uiso 1 1 d . . .
O230 O 0.3673(8) 1.0355(8) -0.9188(6) 0.049(3) Uiso 1 1 d . . .
C230 C 0.448(3) 0.979(3) -0.951(2) 0.066(13) Uiso 0.50 1 d P . .
H23A H 0.4856 1.0037 -0.9600 0.079 Uiso 0.50 1 calc PR . .
H23B H 0.4457 0.9628 -0.9890 0.079 Uiso 0.50 1 calc PR . .
H23C H 0.4639 0.9359 -0.9240 0.079 Uiso 0.50 1 calc PR . .
O240 O 0.3858(7) 0.9547(7) -0.8025(5) 0.040(3) Uiso 1 1 d . . .
C240 C 0.4707(17) 0.9157(19) -0.8032(14) 0.104(10) Uiso 1 1 d . . .
H24A H 0.5021 0.9359 -0.8367 0.125 Uiso 1 1 calc R . .
H24B H 0.4874 0.8615 -0.8091 0.125 Uiso 1 1 calc R . .
H24C H 0.4778 0.9242 -0.7641 0.125 Uiso 1 1 calc R . .
O250 O 0.2971(10) 0.3778(10) -0.7092(7) 0.074(5) Uiso 1 1 d . . .
C250 C 0.343(2) 0.304(2) -0.7049(19) 0.152(16) Uiso 1 1 d . . .
H25A H 0.3167 0.2723 -0.7105 0.183 Uiso 1 1 calc R . .
H25B H 0.3538 0.2939 -0.6645 0.183 Uiso 1 1 calc R . .
H25C H 0.3928 0.2921 -0.7366 0.183 Uiso 1 1 calc R . .
O260 O 0.1908(8) 0.4996(8) -0.7518(6) 0.056(4) Uiso 1 1 d . . .
C260 C 0.1989(19) 0.4875(19) -0.8132(14) 0.107(10) Uiso 1 1 d . . .
H26A H 0.2380 0.4370 -0.8253 0.128 Uiso 1 1 calc R . .
H26B H 0.2156 0.5252 -0.8389 0.128 Uiso 1 1 calc R . .
H26C H 0.1486 0.4919 -0.8182 0.128 Uiso 1 1 calc R . .
O270 O 0.1835(7) 0.3679(7) -0.5928(5) 0.041(3) Uiso 1 1 d . . .
C270 C 0.1936(13) 0.2894(13) -0.5892(10) 0.059(6) Uiso 1 1 d . . .
H27A H 0.1971 0.2727 -0.6293 0.071 Uiso 1 1 calc R . .
H27B H 0.1488 0.2834 -0.5588 0.071 Uiso 1 1 calc R . .
H27C H 0.2416 0.2590 -0.5770 0.071 Uiso 1 1 calc R . .
O280 O 0.1012(6) 0.6874(7) -0.8394(5) 0.031(3) Uiso 1 1 d . . .
O290 O 0.0036(7) 0.8410(7) -0.8835(5) 0.034(3) Uiso 1 1 d . . .
C290 C -0.0167(12) 0.8347(12) -0.9379(9) 0.050(5) Uiso 1 1 d . . .
H29A H -0.0227 0.7866 -0.9374 0.060 Uiso 1 1 calc R . .
H29B H 0.0247 0.8368 -0.9739 0.060 Uiso 1 1 calc R . .
H29C H -0.0660 0.8763 -0.9396 0.060 Uiso 1 1 calc R . .

loop_
_atom_site_aniso_label
_atom_site_aniso_U_11
_atom_site_aniso_U_22
_atom_site_aniso_U_33
_atom_site_aniso_U_23
_atom_site_aniso_U_13
_atom_site_aniso_U_12
Ni1 0.0250(12) 0.0325(14) 0.0268(12) 0.0010(10) -0.0026(10) -0.0070(11)
Ni2 0.0212(11) 0.0172(11) 0.0129(10) -0.0021(8) -0.0055(8) 0.0050(9)
Ni3 0.0195(11) 0.0125(11) 0.0153(10) -0.0012(8) -0.0064(8) -0.0008(9)
Ni4 0.0138(10) 0.0129(11) 0.0094(10) -0.0019(8) 0.0010(8) 0.0053(9)
Ni5 0.0224(11) 0.0125(11) 0.0083(10) -0.0028(8) -0.0009(8) 0.0048(9)
Ni6 0.0428(14) 0.0165(12) 0.0236(12) -0.0017(9) -0.0137(10) -0.0053(11)
Ni7 0.0184(11) 0.0250(12) 0.0209(11) 0.0025(9) -0.0043(9) -0.0015(10)
Ni8 0.0168(11) 0.0150(11) 0.0098(10) -0.0003(8) -0.0009(8) 0.0082(9)
Ni9 0.0175(11) 0.0085(10) 0.0167(10) -0.0025(8) -0.0006(8) 0.0016(9)
Ni10 0.0207(11) 0.0159(11) 0.0157(10) 0.0007(8) -0.0026(8) -0.0056(9)
Ni11 0.0296(12) 0.0184(12) 0.0207(11) 0.0036(9) -0.0051(9) -0.0011(10)
Ni12 0.0457(15) 0.0159(12) 0.0385(13) -0.0009(10) -0.0169(11) -0.0082(11)

loop_
_atom_type_symbol
_atom_type_description
_atom_type_scat_dispersion_real
_atom_type_scat_dispersion_imag
_atom_type_scat_source
C C 0.0033 0.0016 'International Tables Vol C Tables 4.2.6.8 and 6.1.1.4'
H H 0.0000 0.0000 'International Tables Vol C Tables 4.2.6.8 and 6.1.1.4'
N N 0.0061 0.0033 'International Tables Vol C Tables 4.2.6.8 and 6.1.1.4'
O O 0.0106 0.0060 'International Tables Vol C Tables 4.2.6.8 and 6.1.1.4'
Ni Ni 0.3393 1.1124 'International Tables Vol C Tables 4.2.6.8 and 6.1.1.4'

loop_
_geom_angle_atom_site_label_1
_geom_angle_atom_site_label_2
_geom_angle_atom_site_label_3
_geom_angle
_geom_angle_site_symmetry_1
_geom_angle_site_symmetry_3
_geom_angle_publ_flag
N1 Ni1 O3 82.7(5) . . ?
N1 Ni1 O240 94.7(5) . . ?
O3 Ni1 O240 93.5(5) . . ?
N1 Ni1 O1 90.7(5) . . ?
O3 Ni1 O1 172.1(4) . . ?
O240 Ni1 O1 82.8(4) . . ?
N1 Ni1 O230 171.1(6) . . ?
O3 Ni1 O230 90.7(5) . . ?
O240 Ni1 O230 91.6(5) . . ?
O1 Ni1 O230 96.4(5) . . ?
N1 Ni1 O220 91.7(6) . . ?
O3 Ni1 O220 94.2(5) . . ?
O240 Ni1 O220 170.5(5) . . ?
O1 Ni1 O220 90.1(5) . . ?
O230 Ni1 O220 82.8(5) . . ?
O2 Ni2 N121 163.8(5) . . ?
O2 Ni2 O123 89.0(4) . . ?
N121 Ni2 O123 83.9(5) . . ?
O2 Ni2 O121 95.2(4) . . ?
N121 Ni2 O121 89.7(5) . . ?
O123 Ni2 O121 170.4(4) . . ?
O2 Ni2 O1 77.0(4) . . ?
N121 Ni2 O1 117.9(5) . . ?
O123 Ni2 O1 94.1(4) . . ?
O121 Ni2 O1 95.3(4) . . ?
O2 Ni2 O153 67.9(4) . . ?
N121 Ni2 O153 97.6(4) . . ?
O123 Ni2 O153 91.0(4) . . ?
O121 Ni2 O153 82.6(4) . . ?
O1 Ni2 O153 144.5(4) . . ?
O2 Ni3 N2 94.9(5) . . ?
O2 Ni3 O4 177.5(5) . . ?
N2 Ni3 O4 87.6(5) . . ?
O2 Ni3 O153 82.0(4) . . ?
N2 Ni3 O153 172.4(5) . . ?
O4 Ni3 O153 95.6(4) . . ?
O31 Ni4 O121 83.0(4) . . ?
O31 Ni4 O33 166.5(4) . . ?
O121 Ni4 O33 99.1(4) . . ?
O31 Ni4 O122 104.0(4) . . ?
O121 Ni4 O122 79.4(4) . . ?
O33 Ni4 O122 89.5(4) . . ?
O31 Ni4 N31 88.7(4) . . ?
O121 Ni4 N31 148.4(4) . . ?
O33 Ni4 N31 82.7(4) . . ?
O122 Ni4 N31 132.2(4) . . ?
O151 Ni5 O31 89.2(4) . . ?
O151 Ni5 N151 91.6(5) . . ?
O31 Ni5 N151 163.5(5) . . ?
O151 Ni5 O32 93.2(4) . . ?
O31 Ni5 O32 79.5(4) . . ?
N151 Ni5 O32 116.9(4) . . ?
O151 Ni5 O153 169.8(4) . . ?
O31 Ni5 O153 97.9(4) . . ?
N151 Ni5 O153 79.4(5) . . ?
O32 Ni5 O153 95.3(4) . . ?
O34 Ni6 N32 85.2(5) . . ?
O34 Ni6 O290 97.0(5) . . ?
N32 Ni6 O290 100.4(5) . . ?
O34 Ni6 O32 175.8(5) . . ?
N32 Ni6 O32 92.7(4) . . ?
O290 Ni6 O32 86.9(4) . . ?
O34 Ni6 O280 92.8(5) . . ?
N32 Ni6 O280 161.5(5) . . ?
O290 Ni6 O280 98.1(5) . . ?
O32 Ni6 O280 88.0(4) . . ?
N61 Ni7 O63 84.9(5) . . ?
N61 Ni7 O200 99.1(5) . . ?
O63 Ni7 O200 96.3(5) . . ?
N61 Ni7 O61 92.4(4) . . ?
O63 Ni7 O61 174.8(5) . . ?
O200 Ni7 O61 88.5(4) . . ?
N61 Ni7 O210 162.4(5) . . ?
O63 Ni7 O210 93.5(5) . . ?
O200 Ni7 O210 98.5(4) . . ?
O61 Ni7 O210 87.8(4) . . ?
O62 Ni8 O122 87.1(4) . . ?
O62 Ni8 N122 165.8(5) . . ?
O122 Ni8 N122 92.0(5) . . ?
O62 Ni8 O61 77.6(4) . . ?
O122 Ni8 O61 93.8(4) . . ?
N122 Ni8 O61 116.6(4) . . ?
O62 Ni8 O124 99.5(4) . . ?
O122 Ni8 O124 171.0(4) . . ?
N122 Ni8 O124 80.1(5) . . ?
O61 Ni8 O124 93.6(4) . . ?
O62 Ni9 N62 90.0(4) . . ?
O62 Ni9 O64 168.2(4) . . ?
N62 Ni9 O64 81.5(5) . . ?
O62 Ni9 O151 102.8(4) . . ?
N62 Ni9 O151 132.4(4) . . ?
O64 Ni9 O151 89.0(4) . . ?
O62 Ni9 O152 81.2(4) . . ?
N62 Ni9 O152 147.7(5) . . ?
O64 Ni9 O152 101.6(4) . . ?
O151 Ni9 O152 79.9(4) . . ?
O91 Ni10 N91 96.1(5) . . ?
O91 Ni10 O93 177.0(5) . . ?
N91 Ni10 O93 86.9(5) . . ?
O91 Ni10 O124 81.8(5) . . ?
N91 Ni10 O124 174.2(5) . . ?
O93 Ni10 O124 95.2(4) . . ?
O154 Ni11 O91 88.0(5) . . ?
O154 Ni11 N152 82.1(5) . . ?
O91 Ni11 N152 160.9(4) . . ?
O154 Ni11 O152 170.4(5) . . ?
O91 Ni11 O152 98.4(5) . . ?
N152 Ni11 O152 89.7(5) . . ?
O154 Ni11 O92 93.2(5) . . ?
O91 Ni11 O92 78.2(4) . . ?
N152 Ni11 O92 118.4(4) . . ?
O152 Ni11 O92 95.2(4) . . ?
O154 Ni11 O124 94.2(5) . . ?
O91 Ni11 O124 66.5(4) . . ?
N152 Ni11 O124 97.9(4) . . ?
O152 Ni11 O124 81.8(4) . . ?
O92 Ni11 O124 143.6(4) . . ?
N92 Ni12 O94 83.7(5) . . ?
N92 Ni12 O92 90.8(5) . . ?
O94 Ni12 O92 174.4(5) . . ?
N92 Ni12 O250 173.9(6) . . ?
O94 Ni12 O250 90.3(6) . . ?
O92 Ni12 O250 95.2(6) . . ?
N92 Ni12 O260 96.8(6) . . ?
O94 Ni12 O260 95.7(5) . . ?
O92 Ni12 O260 83.5(5) . . ?
O250 Ni12 O260 83.0(6) . . ?
N92 Ni12 O270 90.7(5) . . ?
O94 Ni12 O270 94.3(5) . . ?
O92 Ni12 O270 87.2(4) . . ?
O250 Ni12 O270 90.5(6) . . ?
O260 Ni12 O270 168.1(5) . . ?
O1 C1 C6 126.7(14) . . ?
O1 C1 C2 116.0(13) . . ?
C6 C1 C2 117.3(14) . . ?
C1 O1 Ni1 122.4(9) . . ?
C1 O1 Ni2 112.6(9) . . ?
Ni1 O1 Ni2 123.8(5) . . ?
O2 C2 C1 114.1(13) . . ?
O2 C2 C3 122.5(12) . . ?
C1 C2 C3 122.6(13) . . ?
C2 O2 Ni3 126.5(9) . . ?
C2 O2 Ni2 117.7(9) . . ?
Ni3 O2 Ni2 109.8(5) . . ?
C4 C3 C14 121.9(13) . . ?
C4 C3 C2 117.3(12) . . ?
C14 C3 C2 120.4(12) . . ?
C5 C4 C3 120.6(14) . . ?
C5 C4 H4 119.7 . . ?
C3 C4 H4 119.7 . . ?
C4 C5 C6 121.9(14) . . ?
C4 C5 H5 119.1 . . ?
C6 C5 H5 119.1 . . ?
C5 C6 C1 120.0(14) . . ?
C5 C6 C7 115.4(14) . . ?
C1 C6 C7 124.6(15) . . ?
N1 C7 C6 124.3(16) . . ?
N1 C7 H7 117.9 . . ?
C6 C7 H7 117.9 . . ?
C7 N1 C8 123.9(15) . . ?
C7 N1 Ni1 125.0(12) . . ?
C8 N1 Ni1 110.1(11) . . ?
C13 C8 N1 113.6(15) . . ?
C13 C8 C9 123.0(16) . . ?
N1 C8 C9 122.4(17) . . ?
C10 C9 C8 116.6(18) . . ?
C10 C9 H9 121.7 . . ?
C8 C9 H9 121.7 . . ?
C9 C10 C11 121.4(19) . . ?
C9 C10 H10 119.3 . . ?
C11 C10 H10 119.3 . . ?
C12 C11 C10 118(2) . . ?
C12 C11 H11 120.8 . . ?
C10 C11 H11 120.8 . . ?
C11 C12 C13 126(2) . . ?
C11 C12 H12 117.1 . . ?
C13 C12 H12 117.1 . . ?
O3 C13 C12 123.8(18) . . ?
O3 C13 C8 121.6(16) . . ?
C12 C13 C8 114.1(17) . . ?
C13 O3 Ni1 109.3(11) . . ?
N2 C14 C3 128.4(14) . . ?
N2 C14 H14 115.8 . . ?
C3 C14 H14 115.8 . . ?
C14 N2 C15 125.8(13) . . ?
C14 N2 Ni3 124.5(10) . . ?
C15 N2 Ni3 109.7(9) . . ?
C16 C15 C20 124.7(14) . . ?
C16 C15 N2 122.4(14) . . ?
C20 C15 N2 112.9(13) . . ?
C15 C16 C17 114.0(16) . . ?
C15 C16 H16 123.0 . . ?
C17 C16 H16 123.0 . . ?
C18 C17 C16 122.1(19) . . ?
C18 C17 H17 118.9 . . ?
C16 C17 H17 118.9 . . ?
C19 C18 C17 119.0(16) . . ?
C19 C18 H18 120.5 . . ?
C17 C18 H18 120.5 . . ?
C18 C19 C20 121.8(15) . . ?
C18 C19 H19 119.1 . . ?
C20 C19 H19 119.1 . . ?
O4 C20 C19 123.2(13) . . ?
O4 C20 C15 118.7(12) . . ?
C19 C20 C15 117.8(13) . . ?
C20 O4 Ni3 111.1(8) . . ?
O31 C31 C32 120.5(12) . . ?
O31 C31 C36 122.7(11) . . ?
C32 C31 C36 116.7(12) . . ?
C31 O31 Ni4 134.5(8) . . ?
C31 O31 Ni5 113.3(8) . . ?
Ni4 O31 Ni5 111.8(5) . . ?
O32 C32 C31 112.3(12) . . ?
O32 C32 C33 126.1(13) . . ?
C31 C32 C33 121.6(13) . . ?
C32 O32 Ni6 123.4(9) . . ?
C32 O32 Ni5 111.9(8) . . ?
Ni6 O32 Ni5 124.5(5) . . ?
C34 C33 C32 120.3(13) . . ?
C34 C33 C44 115.5(14) . . ?
C32 C33 C44 124.0(14) . . ?
C33 C34 C35 118.3(14) . . ?
C33 C34 H34 120.8 . . ?
C35 C34 H34 120.8 . . ?
C36 C35 C34 123.3(15) . . ?
C36 C35 H35 118.4 . . ?
C34 C35 H35 118.4 . . ?
C35 C36 C37 121.8(13) . . ?
C35 C36 C31 119.5(13) . . ?
C37 C36 C31 118.4(12) . . ?
N31 C37 C36 131.0(13) . . ?
N31 C37 H37 114.5 . . ?
C36 C37 H37 114.5 . . ?
C37 N31 C38 123.1(12) . . ?
C37 N31 Ni4 124.5(9) . . ?
C38 N31 Ni4 112.1(8) . . ?
C39 C38 N31 127.5(13) . . ?
C39 C38 C43 118.6(13) . . ?
N31 C38 C43 113.9(12) . . ?
C38 C39 C40 123.6(16) . . ?
C38 C39 H39 118.2 . . ?
C40 C39 H39 118.2 . . ?
C41 C40 C39 115.3(16) . . ?
C41 C40 H40 122.4 . . ?
C39 C40 H40 122.4 . . ?
C40 C41 C42 123.5(16) . . ?
C40 C41 H41 118.2 . . ?
C42 C41 H41 118.2 . . ?
C43 C42 C41 118.8(16) . . ?
C43 C42 H42 120.6 . . ?
C41 C42 H42 120.6 . . ?
C42 C43 O33 120.6(14) . . ?
C42 C43 C38 120.1(14) . . ?
O33 C43 C38 119.3(13) . . ?
C43 O33 Ni4 111.4(9) . . ?
N32 C44 C33 127.5(15) . . ?
N32 C44 H44 116.3 . . ?
C33 C44 H44 116.3 . . ?
C44 N32 C45 124.2(13) . . ?
C44 N32 Ni6 125.2(10) . . ?
C45 N32 Ni6 110.4(10) . . ?
C46 C45 C50 122.8(16) . . ?
C46 C45 N32 124.6(16) . . ?
C50 C45 N32 112.6(14) . . ?
C45 C46 C47 119.4(19) . . ?
C45 C46 H46 120.3 . . ?
C47 C46 H46 120.3 . . ?
C48 C47 C46 118(2) . . ?
C48 C47 H47 120.9 . . ?
C46 C47 H47 120.9 . . ?
C49 C48 C47 123(2) . . ?
C49 C48 H48 118.6 . . ?
C47 C48 H48 118.6 . . ?
C48 C49 C50 121(2) . . ?
C48 C49 H49 119.3 . . ?
C50 C49 H49 119.3 . . ?
O34 C50 C49 124.4(17) . . ?
O34 C50 C45 120.3(15) . . ?
C49 C50 C45 115.1(17) . . ?
C50 O34 Ni6 110.2(11) . . ?
O61 C61 C62 116.1(11) . . ?
O61 C61 C66 125.4(11) . . ?
C62 C61 C66 118.2(12) . . ?
C61 O61 Ni7 125.8(8) . . ?
C61 O61 Ni8 111.0(8) . . ?
Ni7 O61 Ni8 122.9(5) . . ?
O62 C62 C61 115.4(12) . . ?
O62 C62 C63 122.0(12) . . ?
C61 C62 C63 122.5(13) . . ?
C62 O62 Ni8 116.0(8) . . ?
C62 O62 Ni9 131.0(9) . . ?
Ni8 O62 Ni9 111.6(5) . . ?
C64 C63 C62 116.9(13) . . ?
C64 C63 C74 120.6(13) . . ?
C62 C63 C74 122.5(13) . . ?
C65 C64 C63 120.9(13) . . ?
C65 C64 H64 119.5 . . ?
C63 C64 H64 119.5 . . ?
C64 C65 C66 121.9(13) . . ?
C64 C65 H65 119.0 . . ?
C66 C65 H65 119.0 . . ?
C65 C66 C61 119.4(12) . . ?
C65 C66 C67 119.3(12) . . ?
C61 C66 C67 121.2(12) . . ?
N61 C67 C66 127.2(14) . . ?
N61 C67 H67 116.4 . . ?
C66 C67 H67 116.4 . . ?
C67 N61 C68 120.6(14) . . ?
C67 N61 Ni7 127.0(10) . . ?
C68 N61 Ni7 111.8(10) . . ?
C69 C68 N61 129.5(16) . . ?
C69 C68 C73 117.1(16) . . ?
N61 C68 C73 113.0(14) . . ?
C68 C69 C70 124.2(16) . . ?
C68 C69 H69 117.9 . . ?
C70 C69 H69 117.9 . . ?
C69 C70 C71 116.7(17) . . ?
C69 C70 H70 121.6 . . ?
C71 C70 H70 121.6 . . ?
C72 C71 C70 120.4(17) . . ?
C72 C71 H71 119.8 . . ?
C70 C71 H71 119.8 . . ?
C71 C72 C73 120.7(17) . . ?
C71 C72 H72 119.6 . . ?
C73 C72 H72 119.6 . . ?
O63 C73 C72 117.9(15) . . ?
O63 C73 C68 121.3(15) . . ?
C72 C73 C68 120.8(15) . . ?
C73 O63 Ni7 108.4(10) . . ?
N62 C74 C63 128.8(14) . . ?
N62 C74 H74 115.6 . . ?
C63 C74 H74 115.6 . . ?
C74 N62 C75 121.5(12) . . ?
C74 N62 Ni9 125.3(10) . . ?
C75 N62 Ni9 112.6(9) . . ?
C76 C75 N62 130.2(14) . . ?
C76 C75 C80 115.9(14) . . ?
N62 C75 C80 113.9(12) . . ?
C75 C76 C77 124.8(17) . . ?
C75 C76 H76 117.6 . . ?
C77 C76 H76 117.6 . . ?
C76 C77 C78 118.0(17) . . ?
C76 C77 H77 121.0 . . ?
C78 C77 H77 121.0 . . ?
C79 C78 C77 121.2(17) . . ?
C79 C78 H78 119.4 . . ?
C77 C78 H78 119.4 . . ?
C78 C79 C80 119.1(17) . . ?
C78 C79 H79 120.5 . . ?
C80 C79 H79 120.5 . . ?
O64 C80 C79 119.8(15) . . ?
O64 C80 C75 119.2(13) . . ?
C79 C80 C75 121.0(15) . . ?
C80 O64 Ni9 112.1(10) . . ?
O91 C91 C96 120.2(13) . . ?
O91 C91 C92 115.5(13) . . ?
C96 C91 C92 124.3(14) . . ?
C91 O91 Ni10 129.9(9) . . ?
C91 O91 Ni11 116.0(9) . . ?
Ni10 O91 Ni11 111.6(6) . . ?
O92 C92 C91 117.1(13) . . ?
O92 C92 C93 125.5(13) . . ?
C91 C92 C93 117.3(13) . . ?
C92 O92 Ni12 121.2(9) . . ?
C92 O92 Ni11 112.3(8) . . ?
Ni12 O92 Ni11 124.5(5) . . ?
C92 C93 C104 128.9(13) . . ?
C92 C93 C94 117.6(13) . . ?
C104 C93 C94 113.4(13) . . ?
C95 C94 C93 123.2(16) . . ?
C95 C94 H94 118.4 . . ?
C93 C94 H94 118.4 . . ?
C94 C95 C96 119.5(16) . . ?
C94 C95 H95 120.3 . . ?
C96 C95 H95 120.3 . . ?
C91 C96 C95 117.7(13) . . ?
C91 C96 C97 123.7(13) . . ?
C95 C96 C97 118.4(13) . . ?
N91 C97 C96 123.9(13) . . ?
N91 C97 H97 118.1 . . ?
C96 C97 H97 118.1 . . ?
C97 N91 C98 124.5(13) . . ?
C97 N91 Ni10 124.7(10) . . ?
C98 N91 Ni10 110.6(9) . . ?
C103 C98 C99 122.9(13) . . ?
C103 C98 N91 113.2(13) . . ?
C99 C98 N91 123.8(13) . . ?
C98 C99 C100 117.8(14) . . ?
C98 C99 H99 121.1 . . ?
C100 C99 H99 121.1 . . ?
C101 C100 C99 119.8(15) . . ?
C101 C100 H100 120.1 . . ?
C99 C100 H100 120.1 . . ?
C100 C101 C102 119.3(15) . . ?
C100 C101 H101 120.3 . . ?
C102 C101 H101 120.3 . . ?
C103 C102 C101 122.1(14) . . ?
C103 C102 H102 118.9 . . ?
C101 C102 H102 118.9 . . ?
O93 C103 C98 117.6(13) . . ?
O93 C103 C102 124.5(14) . . ?
C98 C103 C102 117.8(14) . . ?
C103 O93 Ni10 111.5(9) . . ?
N92 C104 C93 118.2(13) . . ?
N92 C104 H104 120.9 . . ?
C93 C104 H104 120.9 . . ?
C104 N92 C105 118.8(13) . . ?
C104 N92 Ni12 129.6(10) . . ?
C105 N92 Ni12 110.9(10) . . ?
C106 C105 C110 122.9(15) . . ?
C106 C105 N92 123.8(15) . . ?
C110 C105 N92 113.0(13) . . ?
C107 C106 C105 115.3(18) . . ?
C107 C106 H106 122.3 . . ?
C105 C106 H106 122.3 . . ?
C108 C107 C106 122(2) . . ?
C108 C107 H107 119.1 . . ?
C106 C107 H107 119.1 . . ?
C109 C108 C107 122.3(19) . . ?
C109 C108 H108 118.8 . . ?
C107 C108 H108 118.8 . . ?
C108 C109 C110 122.3(17) . . ?
C108 C109 H109 118.9 . . ?
C110 C109 H109 118.9 . . ?
O94 C110 C109 126.3(15) . . ?
O94 C110 C105 118.6(14) . . ?
C109 C110 C105 115.1(14) . . ?
C110 O94 Ni12 112.1(11) . . ?
C126 C121 O121 128.2(14) . . ?
C126 C121 C122 121.9(15) . . ?
O121 C121 C122 109.6(12) . . ?
C121 O121 Ni4 114.8(8) . . ?
C121 O121 Ni2 121.1(9) . . ?
Ni4 O121 Ni2 115.7(5) . . ?
O122 C122 C123 122.0(13) . . ?
O122 C122 C121 119.0(12) . . ?
C123 C122 C121 119.0(13) . . ?
C122 O122 Ni8 125.5(9) . . ?
C122 O122 Ni4 110.6(8) . . ?
Ni8 O122 Ni4 123.6(5) . . ?
C122 C123 C134 128.1(14) . . ?
C122 C123 C124 116.7(15) . . ?
C134 C123 C124 115.1(15) . . ?
C125 C124 C123 122.0(19) . . ?
C125 C124 H124 119.0 . . ?
C123 C124 H124 119.0 . . ?
C126 C125 C124 117.4(18) . . ?
C126 C125 H125 121.3 . . ?
C124 C125 H125 121.3 . . ?
C121 C126 C125 122.7(16) . . ?
C121 C126 C127 124.1(16) . . ?
C125 C126 C127 113.1(15) . . ?
N121 C127 C126 124.8(15) . . ?
N121 C127 H127 117.6 . . ?
C126 C127 H127 117.6 . . ?
C127 N121 C128 121.5(14) . . ?
C127 N121 Ni2 128.8(11) . . ?
C128 N121 Ni2 109.5(10) . . ?
C129 C128 C133 123.9(15) . . ?
C129 C128 N121 122.3(15) . . ?
C133 C128 N121 113.9(13) . . ?
C130 C129 C128 114.9(16) . . ?
C130 C129 H129 122.6 . . ?
C128 C129 H129 122.6 . . ?
C131 C130 C129 120.9(16) . . ?
C131 C130 H130 119.5 . . ?
C129 C130 H130 119.5 . . ?
C130 C131 C132 123.7(16) . . ?
C130 C131 H131 118.2 . . ?
C132 C131 H131 118.2 . . ?
C133 C132 C131 118.5(17) . . ?
C133 C132 H132 120.7 . . ?
C131 C132 H132 120.7 . . ?
O123 C133 C132 121.9(17) . . ?
O123 C133 C128 120.4(15) . . ?
C132 C133 C128 117.5(16) . . ?
C133 O123 Ni2 112.3(11) . . ?
N122 C134 C123 124.2(15) . . ?
N122 C134 H134 117.9 . . ?
C123 C134 H134 117.9 . . ?
C134 N122 C135 120.6(13) . . ?
C134 N122 Ni8 125.2(11) . . ?
C135 N122 Ni8 114.0(9) . . ?
N122 C135 C136 127.9(13) . . ?
N122 C135 C140 115.2(12) . . ?
C136 C135 C140 116.9(13) . . ?
C135 C136 C137 125.4(16) . . ?
C135 C136 H136 117.3 . . ?
C137 C136 H136 117.3 . . ?
C138 C137 C136 114.5(17) . . ?
C138 C137 H137 122.7 . . ?
C136 C137 H137 122.7 . . ?
C139 C138 C137 123.5(17) . . ?
C139 C138 H138 118.3 . . ?
C137 C138 H138 118.3 . . ?
C138 C139 C140 121.5(16) . . ?
C138 C139 H139 119.2 . . ?
C140 C139 H139 119.2 . . ?
O124 C140 C139 125.2(13) . . ?
O124 C140 C135 116.7(12) . . ?
C139 C140 C135 118.0(13) . . ?
C140 O124 Ni10 124.7(8) . . ?
C140 O124 Ni8 111.2(8) . . ?
Ni10 O124 Ni8 112.9(5) . . ?
C140 O124 Ni11 108.8(8) . . ?
Ni10 O124 Ni11 93.9(4) . . ?
Ni8 O124 Ni11 100.7(4) . . ?
O151 C151 C156 124.2(14) . . ?
O151 C151 C152 116.9(13) . . ?
C156 C151 C152 118.7(14) . . ?
C151 O151 Ni5 126.8(10) . . ?
C151 O151 Ni9 110.4(9) . . ?
Ni5 O151 Ni9 122.8(5) . . ?
O152 C152 C153 126.3(13) . . ?
O152 C152 C151 115.0(13) . . ?
C153 C152 C151 118.4(13) . . ?
C152 O152 Ni11 124.8(9) . . ?
C152 O152 Ni9 111.5(8) . . ?
Ni11 O152 Ni9 114.4(5) . . ?
C152 C153 C154 119.5(15) . . ?
C152 C153 C164 123.0(15) . . ?
C154 C153 C164 117.4(16) . . ?
C155 C154 C153 123.3(18) . . ?
C155 C154 H154 118.4 . . ?
C153 C154 H154 118.4 . . ?
C154 C155 C156 119.1(19) . . ?
C154 C155 H155 120.4 . . ?
C156 C155 H155 120.4 . . ?
C151 C156 C155 121.0(16) . . ?
C151 C156 C157 121.8(16) . . ?
C155 C156 C157 117.1(16) . . ?
N151 C157 C156 130.2(16) . . ?
N151 C157 H157 114.9 . . ?
C156 C157 H157 114.9 . . ?
C157 N151 C158 122.9(13) . . ?
C157 N151 Ni5 121.7(11) . . ?
C158 N151 Ni5 114.8(10) . . ?
C159 C158 C163 120.7(13) . . ?
C159 C158 N151 124.9(14) . . ?
C163 C158 N151 114.3(12) . . ?
C158 C159 C160 118.8(15) . . ?
C158 C159 H159 120.6 . . ?
C160 C159 H159 120.6 . . ?
C159 C160 C161 118.8(15) . . ?
C159 C160 H160 120.6 . . ?
C161 C160 H160 120.6 . . ?
C162 C161 C160 120.3(15) . . ?
C162 C161 H161 119.9 . . ?
C160 C161 H161 119.9 . . ?
C161 C162 C163 119.9(15) . . ?
C161 C162 H162 120.0 . . ?
C163 C162 H162 120.0 . . ?
O153 C163 C162 121.1(13) . . ?
O153 C163 C158 118.2(12) . . ?
C162 C163 C158 120.7(12) . . ?
C163 O153 Ni3 126.7(8) . . ?
C163 O153 Ni5 109.7(8) . . ?
Ni3 O153 Ni5 111.3(5) . . ?
C163 O153 Ni2 110.0(8) . . ?
Ni3 O153 Ni2 93.6(4) . . ?
Ni5 O153 Ni2 101.6(4) . . ?
N152 C164 C153 126.2(17) . . ?
N152 C164 H164 116.9 . . ?
C153 C164 H164 116.9 . . ?
C164 N152 C165 120.1(14) . . ?
C164 N152 Ni11 126.5(11) . . ?
C165 N152 Ni11 113.4(10) . . ?
C166 C165 N152 127.1(16) . . ?
C166 C165 C170 121.2(17) . . ?
N152 C165 C170 111.0(14) . . ?
C165 C166 C167 123.9(19) . . ?
C165 C166 H166 118.0 . . ?
C167 C166 H166 118.0 . . ?
C168 C167 C166 113.9(18) . . ?
C168 C167 H167 123.0 . . ?
C166 C167 H167 123.0 . . ?
C167 C168 C169 127.2(18) . . ?
C167 C168 H168 116.4 . . ?
C169 C168 H168 116.4 . . ?
C168 C169 C170 117.0(17) . . ?
C168 C169 H169 121.5 . . ?
C170 C169 H169 121.5 . . ?
O154 C170 C169 122.3(15) . . ?
O154 C170 C165 120.5(15) . . ?
C169 C170 C165 116.5(15) . . ?
C170 O154 Ni11 111.9(11) . . ?
C200 O200 Ni7 129.0(11) . . ?
O200 C200 H20A 109.5 . . ?
O200 C200 H20B 109.5 . . ?
H20A C200 H20B 109.5 . . ?
O200 C200 H20C 109.5 . . ?
H20A C200 H20C 109.5 . . ?
H20B C200 H20C 109.5 . . ?
C230 O230 Ni1 124.1(19) . . ?
O230 C230 H23A 109.5 . . ?
O230 C230 H23B 109.5 . . ?
H23A C230 H23B 109.5 . . ?
O230 C230 H23C 109.5 . . ?
H23A C230 H23C 109.5 . . ?
H23B C230 H23C 109.5 . . ?
C240 O240 Ni1 125.2(15) . . ?
O240 C240 H24A 109.5 . . ?
O240 C240 H24B 109.5 . . ?
H24A C240 H24B 109.5 . . ?
O240 C240 H24C 109.5 . . ?
H24A C240 H24C 109.5 . . ?
H24B C240 H24C 109.5 . . ?
C250 O250 Ni12 129(2) . . ?
O250 C250 H25A 109.5 . . ?
O250 C250 H25B 109.5 . . ?
H25A C250 H25B 109.5 . . ?
O250 C250 H25C 109.5 . . ?
H25A C250 H25C 109.5 . . ?
H25B C250 H25C 109.5 . . ?
C260 O260 Ni12 130.3(17) . . ?
O260 C260 H26A 109.5 . . ?
O260 C260 H26B 109.5 . . ?
H26A C260 H26B 109.5 . . ?
O260 C260 H26C 109.5 . . ?
H26A C260 H26C 109.5 . . ?
H26B C260 H26C 109.5 . . ?
C270 O270 Ni12 122.2(11) . . ?
O270 C270 H27A 109.5 . . ?
O270 C270 H27B 109.5 . . ?
H27A C270 H27B 109.5 . . ?
O270 C270 H27C 109.5 . . ?
H27A C270 H27C 109.5 . . ?
H27B C270 H27C 109.5 . . ?
C290 O290 Ni6 122.5(11) . . ?
O290 C290 H29A 109.5 . . ?
O290 C290 H29B 109.5 . . ?
H29A C290 H29B 109.5 . . ?
O290 C290 H29C 109.5 . . ?
H29A C290 H29C 109.5 . . ?
H29B C290 H29C 109.5 . . ?

loop_
_geom_bond_atom_site_label_1
_geom_bond_atom_site_label_2
_geom_bond_distance
_geom_bond_site_symmetry_2
_geom_bond_publ_flag
Ni1 N1 2.010(14) . ?
Ni1 O3 2.030(12) . ?
Ni1 O240 2.054(13) . ?
Ni1 O1 2.065(10) . ?
Ni1 O230 2.068(13) . ?
Ni1 O220 2.115(14) . ?
Ni2 O2 1.982(11) . ?
Ni2 N121 2.003(13) . ?
Ni2 O123 2.003(11) . ?
Ni2 O121 2.052(10) . ?
Ni2 O1 2.116(10) . ?
Ni2 O153 2.380(10) . ?
Ni3 O2 1.849(10) . ?
Ni3 N2 1.867(12) . ?
Ni3 O4 1.896(9) . ?
Ni3 O153 1.899(10) . ?
Ni4 O31 1.934(9) . ?
Ni4 O121 2.018(10) . ?
Ni4 O33 2.021(10) . ?
Ni4 O122 2.031(10) . ?
Ni4 N31 2.047(11) . ?
Ni5 O151 1.970(11) . ?
Ni5 O31 1.978(9) . ?
Ni5 N151 1.991(12) . ?
Ni5 O32 2.058(10) . ?
Ni5 O153 2.094(10) . ?
Ni6 O34 1.983(13) . ?
Ni6 N32 1.992(13) . ?
Ni6 O290 2.001(12) . ?
Ni6 O32 2.029(10) . ?
Ni6 O280 2.043(12) . ?
Ni7 N61 1.960(12) . ?
Ni7 O63 1.996(12) . ?
Ni7 O200 2.011(12) . ?
Ni7 O61 2.016(9) . ?
Ni7 O210 2.026(10) . ?
Ni8 O62 1.940(10) . ?
Ni8 O122 1.982(10) . ?
Ni8 N122 2.005(13) . ?
Ni8 O61 2.078(9) . ?
Ni8 O124 2.103(10) . ?
Ni9 O62 1.978(9) . ?
Ni9 N62 2.030(12) . ?
Ni9 O64 2.035(11) . ?
Ni9 O151 2.050(11) . ?
Ni9 O152 2.062(11) . ?
Ni10 O91 1.796(11) . ?
Ni10 N91 1.834(13) . ?
Ni10 O93 1.844(10) . ?
Ni10 O124 1.902(10) . ?
Ni11 O154 2.001(14) . ?
Ni11 O91 2.002(11) . ?
Ni11 N152 2.009(12) . ?
Ni11 O152 2.047(11) . ?
Ni11 O92 2.114(10) . ?
Ni11 O124 2.377(10) . ?
Ni12 N92 1.987(13) . ?
Ni12 O94 2.025(13) . ?
Ni12 O92 2.030(11) . ?
Ni12 O250 2.047(17) . ?
Ni12 O260 2.078(14) . ?
Ni12 O270 2.125(12) . ?
C1 O1 1.330(18) . ?
C1 C6 1.39(2) . ?
C1 C2 1.41(2) . ?
C2 O2 1.326(17) . ?
C2 C3 1.414(19) . ?
C3 C4 1.380(19) . ?
C3 C14 1.402(19) . ?
C4 C5 1.37(2) . ?
C4 H4 0.9500 . ?
C5 C6 1.38(2) . ?
C5 H5 0.9500 . ?
C6 C7 1.47(2) . ?
C7 N1 1.31(2) . ?
C7 H7 0.9500 . ?
N1 C8 1.41(2) . ?
C8 C13 1.41(3) . ?
C8 C9 1.45(2) . ?
C9 C10 1.39(3) . ?
C9 H9 0.9500 . ?
C10 C11 1.42(3) . ?
C10 H10 0.9500 . ?
C11 C12 1.35(3) . ?
C11 H11 0.9500 . ?
C12 C13 1.41(3) . ?
C12 H12 0.9500 . ?
C13 O3 1.29(2) . ?
C14 N2 1.280(18) . ?
C14 H14 0.9500 . ?
N2 C15 1.470(18) . ?
C15 C16 1.36(2) . ?
C15 C20 1.39(2) . ?
C16 C17 1.45(3) . ?
C16 H16 0.9500 . ?
C17 C18 1.38(2) . ?
C17 H17 0.9500 . ?
C18 C19 1.35(2) . ?
C18 H18 0.9500 . ?
C19 C20 1.37(2) . ?
C19 H19 0.9500 . ?
C20 O4 1.331(16) . ?
C31 O31 1.281(16) . ?
C31 C32 1.411(19) . ?
C31 C36 1.469(19) . ?
C32 O32 1.355(18) . ?
C32 C33 1.41(2) . ?
C33 C34 1.38(2) . ?
C33 C44 1.42(2) . ?
C34 C35 1.42(2) . ?
C34 H34 0.9500 . ?
C35 C36 1.35(2) . ?
C35 H35 0.9500 . ?
C36 C37 1.454(19) . ?
C37 N31 1.266(17) . ?
C37 H37 0.9500 . ?
N31 C38 1.409(17) . ?
C38 C39 1.34(2) . ?
C38 C43 1.44(2) . ?
C39 C40 1.41(2) . ?
C39 H39 0.9500 . ?
C40 C41 1.36(2) . ?
C40 H40 0.9500 . ?
C41 C42 1.42(2) . ?
C41 H41 0.9500 . ?
C42 C43 1.33(2) . ?
C42 H42 0.9500 . ?
C43 O33 1.371(18) . ?
C44 N32 1.303(19) . ?
C44 H44 0.9500 . ?
N32 C45 1.45(2) . ?
C45 C46 1.36(2) . ?
C45 C50 1.44(2) . ?
C46 C47 1.39(3) . ?
C46 H46 0.9500 . ?
C47 C48 1.39(3) . ?
C47 H47 0.9500 . ?
C48 C49 1.34(3) . ?
C48 H48 0.9500 . ?
C49 C50 1.40(3) . ?
C49 H49 0.9500 . ?
C50 O34 1.36(2) . ?
C61 O61 1.324(15) . ?
C61 C62 1.360(19) . ?
C61 C66 1.431(18) . ?
C62 O62 1.341(17) . ?
C62 C63 1.43(2) . ?
C63 C64 1.41(2) . ?
C63 C74 1.46(2) . ?
C64 C65 1.347(19) . ?
C64 H64 0.9500 . ?
C65 C66 1.390(19) . ?
C65 H65 0.9500 . ?
C66 C67 1.50(2) . ?
C67 N61 1.251(19) . ?
C67 H67 0.9500 . ?
N61 C68 1.40(2) . ?
C68 C69 1.37(2) . ?
C68 C73 1.41(2) . ?
C69 C70 1.39(2) . ?
C69 H69 0.9500 . ?
C70 C71 1.43(3) . ?
C70 H70 0.9500 . ?
C71 C72 1.36(2) . ?
C71 H71 0.9500 . ?
C72 C73 1.39(2) . ?
C72 H72 0.9500 . ?
C73 O63 1.35(2) . ?
C74 N62 1.281(18) . ?
C74 H74 0.9500 . ?
N62 C75 1.396(18) . ?
C75 C76 1.35(2) . ?
C75 C80 1.44(2) . ?
C76 C77 1.35(2) . ?
C76 H76 0.9500 . ?
C77 C78 1.39(2) . ?
C77 H77 0.9500 . ?
C78 C79 1.37(2) . ?
C78 H78 0.9500 . ?
C79 C80 1.37(2) . ?
C79 H79 0.9500 . ?
C80 O64 1.324(19) . ?
C91 O91 1.365(18) . ?
C91 C96 1.39(2) . ?
C91 C92 1.39(2) . ?
C92 O92 1.346(18) . ?
C92 C93 1.39(2) . ?
C93 C104 1.45(2) . ?
C93 C94 1.46(2) . ?
C94 C95 1.31(2) . ?
C94 H94 0.9500 . ?
C95 C96 1.41(2) . ?
C95 H95 0.9500 . ?
C96 C97 1.443(19) . ?
C97 N91 1.358(19) . ?
C97 H97 0.9500 . ?
N91 C98 1.426(18) . ?
C98 C103 1.34(2) . ?
C98 C99 1.40(2) . ?
C99 C100 1.40(2) . ?
C99 H99 0.9500 . ?
C100 C101 1.35(2) . ?
C100 H100 0.9500 . ?
C101 C102 1.40(2) . ?
C101 H101 0.9500 . ?
C102 C103 1.35(2) . ?
C102 H102 0.9500 . ?
C103 O93 1.342(18) . ?
C104 N92 1.322(19) . ?
C104 H104 0.9500 . ?
N92 C105 1.48(2) . ?
C105 C106 1.44(2) . ?
C105 C110 1.46(2) . ?
C106 C107 1.40(3) . ?
C106 H106 0.9500 . ?
C107 C108 1.37(3) . ?
C107 H107 0.9500 . ?
C108 C109 1.35(2) . ?
C108 H108 0.9500 . ?
C109 C110 1.40(2) . ?
C109 H109 0.9500 . ?
C110 O94 1.329(19) . ?
C121 C126 1.31(2) . ?
C121 O121 1.374(18) . ?
C121 C122 1.47(2) . ?
C122 O122 1.348(17) . ?
C122 C123 1.41(2) . ?
C123 C134 1.42(2) . ?
C123 C124 1.45(3) . ?
C124 C125 1.43(3) . ?
C124 H124 0.9500 . ?
C125 C126 1.40(3) . ?
C125 H125 0.9500 . ?
C126 C127 1.47(2) . ?
C127 N121 1.24(2) . ?
C127 H127 0.9500 . ?
N121 C128 1.47(2) . ?
C128 C129 1.40(2) . ?
C128 C133 1.41(2) . ?
C129 C130 1.40(2) . ?
C129 H129 0.9500 . ?
C130 C131 1.35(2) . ?
C130 H130 0.9500 . ?
C131 C132 1.37(2) . ?
C131 H131 0.9500 . ?
C132 C133 1.37(2) . ?
C132 H132 0.9500 . ?
C133 O123 1.31(2) . ?
C134 N122 1.29(2) . ?
C134 H134 0.9500 . ?
N122 C135 1.381(18) . ?
C135 C136 1.38(2) . ?
C135 C140 1.45(2) . ?
C136 C137 1.41(2) . ?
C136 H136 0.9500 . ?
C137 C138 1.38(2) . ?
C137 H137 0.9500 . ?
C138 C139 1.37(2) . ?
C138 H138 0.9500 . ?
C139 C140 1.39(2) . ?
C139 H139 0.9500 . ?
C140 O124 1.353(17) . ?
C151 O151 1.348(19) . ?
C151 C156 1.39(2) . ?
C151 C152 1.47(2) . ?
C152 O152 1.332(17) . ?
C152 C153 1.38(2) . ?
C153 C154 1.42(2) . ?
C153 C164 1.44(2) . ?
C154 C155 1.32(3) . ?
C154 H154 0.9500 . ?
C155 C156 1.42(3) . ?
C155 H155 0.9500 . ?
C156 C157 1.43(2) . ?
C157 N151 1.31(2) . ?
C157 H157 0.9500 . ?
N151 C158 1.389(18) . ?
C158 C159 1.38(2) . ?
C158 C163 1.39(2) . ?
C159 C160 1.42(2) . ?
C159 H159 0.9500 . ?
C160 C161 1.42(2) . ?
C160 H160 0.9500 . ?
C161 C162 1.37(2) . ?
C161 H161 0.9500 . ?
C162 C163 1.38(2) . ?
C162 H162 0.9500 . ?
C163 O153 1.371(16) . ?
C164 N152 1.34(2) . ?
C164 H164 0.9500 . ?
N152 C165 1.41(2) . ?
C165 C166 1.33(3) . ?
C165 C170 1.43(2) . ?
C166 C167 1.41(3) . ?
C166 H166 0.9500 . ?
C167 C168 1.35(2) . ?
C167 H167 0.9500 . ?
C168 C169 1.38(3) . ?
C168 H168 0.9500 . ?
C169 C170 1.43(2) . ?
C169 H169 0.9500 . ?
C170 O154 1.33(2) . ?
O200 C200 1.41(2) . ?
C200 H20A 0.9800 . ?
C200 H20B 0.9800 . ?
C200 H20C 0.9800 . ?
O230 C230 1.52(5) . ?
C230 H23A 0.9800 . ?
C230 H23B 0.9800 . ?
C230 H23C 0.9800 . ?
O240 C240 1.50(3) . ?
C240 H24A 0.9800 . ?
C240 H24B 0.9800 . ?
C240 H24C 0.9800 . ?
O250 C250 1.36(4) . ?
C250 H25A 0.9800 . ?
C250 H25B 0.9800 . ?
C250 H25C 0.9800 . ?
O260 C260 1.40(3) . ?
C260 H26A 0.9800 . ?
C260 H26B 0.9800 . ?
C260 H26C 0.9800 . ?
O270 C270 1.45(2) . ?
C270 H27A 0.9800 . ?
C270 H27B 0.9800 . ?
C270 H27C 0.9800 . ?
O290 C290 1.43(2) . ?
C290 H29A 0.9800 . ?
C290 H29B 0.9800 . ?
C290 H29C 0.9800 . ?

loop_
_geom_torsion_atom_site_label_1
_geom_torsion_atom_site_label_2
_geom_torsion_atom_site_label_3
_geom_torsion_atom_site_label_4
_geom_torsion
_geom_torsion_site_symmetry_1
_geom_torsion_site_symmetry_2
_geom_torsion_site_symmetry_3
_geom_torsion_site_symmetry_4
_geom_torsion_publ_flag
C6 C1 O1 Ni1 -15(2) . . . . ?
C2 C1 O1 Ni1 162.2(10) . . . . ?
C6 C1 O1 Ni2 176.8(13) . . . . ?
C2 C1 O1 Ni2 -6.0(16) . . . . ?
N1 Ni1 O1 C1 24.4(11) . . . . ?
O3 Ni1 O1 C1 56(4) . . . . ?
O240 Ni1 O1 C1 119.1(11) . . . . ?
O230 Ni1 O1 C1 -150.1(11) . . . . ?
O220 Ni1 O1 C1 -67.4(11) . . . . ?
N1 Ni1 O1 Ni2 -168.8(7) . . . . ?
O3 Ni1 O1 Ni2 -137(3) . . . . ?
O240 Ni1 O1 Ni2 -74.1(6) . . . . ?
O230 Ni1 O1 Ni2 16.7(7) . . . . ?
O220 Ni1 O1 Ni2 99.5(6) . . . . ?
O2 Ni2 O1 C1 -2.6(9) . . . . ?
N121 Ni2 O1 C1 170.7(9) . . . . ?
O123 Ni2 O1 C1 85.4(10) . . . . ?
O121 Ni2 O1 C1 -96.8(10) . . . . ?
O153 Ni2 O1 C1 -12.2(13) . . . . ?
O2 Ni2 O1 Ni1 -170.6(7) . . . . ?
N121 Ni2 O1 Ni1 2.7(8) . . . . ?
O123 Ni2 O1 Ni1 -82.7(6) . . . . ?
O121 Ni2 O1 Ni1 95.2(6) . . . . ?
O153 Ni2 O1 Ni1 179.8(4) . . . . ?
O1 C1 C2 O2 15.7(19) . . . . ?
C6 C1 C2 O2 -166.8(13) . . . . ?
O1 C1 C2 C3 -174.3(13) . . . . ?
C6 C1 C2 C3 3(2) . . . . ?
C1 C2 O2 Ni3 -168.3(10) . . . . ?
C3 C2 O2 Ni3 21.7(19) . . . . ?
C1 C2 O2 Ni2 -18.5(16) . . . . ?
C3 C2 O2 Ni2 171.6(10) . . . . ?
N2 Ni3 O2 C2 -11.9(12) . . . . ?
O4 Ni3 O2 C2 161(10) . . . . ?
O153 Ni3 O2 C2 175.1(12) . . . . ?
N2 Ni3 O2 Ni2 -163.7(6) . . . . ?
O4 Ni3 O2 Ni2 9(11) . . . . ?
O153 Ni3 O2 Ni2 23.3(5) . . . . ?
N121 Ni2 O2 C2 -146.8(16) . . . . ?
O123 Ni2 O2 C2 -82.8(10) . . . . ?
O121 Ni2 O2 C2 105.9(10) . . . . ?
O1 Ni2 O2 C2 11.7(9) . . . . ?
O153 Ni2 O2 C2 -174.3(11) . . . . ?
N121 Ni2 O2 Ni3 8(2) . . . . ?
O123 Ni2 O2 Ni3 71.8(6) . . . . ?
O121 Ni2 O2 Ni3 -99.5(5) . . . . ?
O1 Ni2 O2 Ni3 166.2(6) . . . . ?
O153 Ni2 O2 Ni3 -19.7(4) . . . . ?
O2 C2 C3 C4 169.1(13) . . . . ?
C1 C2 C3 C4 0(2) . . . . ?
O2 C2 C3 C14 -17(2) . . . . ?
C1 C2 C3 C14 173.7(14) . . . . ?
C14 C3 C4 C5 -178.9(14) . . . . ?
C2 C3 C4 C5 -5(2) . . . . ?
C3 C4 C5 C6 8(2) . . . . ?
C4 C5 C6 C1 -4(2) . . . . ?
C4 C5 C6 C7 175.4(15) . . . . ?
O1 C1 C6 C5 176.2(14) . . . . ?
C2 C1 C6 C5 -1(2) . . . . ?
O1 C1 C6 C7 -4(3) . . . . ?
C2 C1 C6 C7 179.2(15) . . . . ?
C5 C6 C7 N1 -176.5(16) . . . . ?
C1 C6 C7 N1 3(3) . . . . ?
C6 C7 N1 C8 -175.7(17) . . . . ?
C6 C7 N1 Ni1 16(3) . . . . ?
O3 Ni1 N1 C7 158.8(16) . . . . ?
O240 Ni1 N1 C7 -108.3(15) . . . . ?
O1 Ni1 N1 C7 -25.4(15) . . . . ?
O230 Ni1 N1 C7 117(4) . . . . ?
O220 Ni1 N1 C7 64.7(16) . . . . ?
O3 Ni1 N1 C8 -10.5(12) . . . . ?
O240 Ni1 N1 C8 82.4(12) . . . . ?
O1 Ni1 N1 C8 165.3(12) . . . . ?
O230 Ni1 N1 C8 -53(4) . . . . ?
O220 Ni1 N1 C8 -104.5(12) . . . . ?
C7 N1 C8 C13 -164.4(17) . . . . ?
Ni1 N1 C8 C13 5(2) . . . . ?
C7 N1 C8 C9 26(3) . . . . ?
Ni1 N1 C8 C9 -164.4(15) . . . . ?
C13 C8 C9 C10 10(3) . . . . ?
N1 C8 C9 C10 178.1(18) . . . . ?
C8 C9 C10 C11 -4(3) . . . . ?
C9 C10 C11 C12 0(3) . . . . ?
C10 C11 C12 C13 -1(4) . . . . ?
C11 C12 C13 O3 178(2) . . . . ?
C11 C12 C13 C8 6(3) . . . . ?
N1 C8 C13 O3 8(3) . . . . ?
C9 C8 C13 O3 177.8(18) . . . . ?
N1 C8 C13 C12 -179.5(17) . . . . ?
C9 C8 C13 C12 -10(3) . . . . ?
C12 C13 O3 Ni1 171.8(17) . . . . ?
C8 C13 O3 Ni1 -17(2) . . . . ?
N1 Ni1 O3 C13 14.7(12) . . . . ?
O240 Ni1 O3 C13 -79.7(12) . . . . ?
O1 Ni1 O3 C13 -18(4) . . . . ?
O230 Ni1 O3 C13 -171.3(12) . . . . ?
O220 Ni1 O3 C13 105.9(12) . . . . ?
C4 C3 C14 N2 177.5(14) . . . . ?
C2 C3 C14 N2 4(2) . . . . ?
C3 C14 N2 C15 -176.9(14) . . . . ?
C3 C14 N2 Ni3 4(2) . . . . ?
O2 Ni3 N2 C14 -0.5(13) . . . . ?
O4 Ni3 N2 C14 179.8(12) . . . . ?
O153 Ni3 N2 C14 65(4) . . . . ?
O2 Ni3 N2 C15 180.0(9) . . . . ?
O4 Ni3 N2 C15 0.3(9) . . . . ?
O153 Ni3 N2 C15 -115(3) . . . . ?
C14 N2 C15 C16 -2(2) . . . . ?
Ni3 N2 C15 C16 177.7(13) . . . . ?
C14 N2 C15 C20 179.2(14) . . . . ?
Ni3 N2 C15 C20 -1.3(15) . . . . ?
C20 C15 C16 C17 -3(3) . . . . ?
N2 C15 C16 C17 177.8(15) . . . . ?
C15 C16 C17 C18 6(3) . . . . ?
C16 C17 C18 C19 -2(3) . . . . ?
C17 C18 C19 C20 -5(2) . . . . ?
C18 C19 C20 O4 -178.7(14) . . . . ?
C18 C19 C20 C15 8(2) . . . . ?
C16 C15 C20 O4 -177.0(15) . . . . ?
N2 C15 C20 O4 2.0(19) . . . . ?
C16 C15 C20 C19 -3(2) . . . . ?
N2 C15 C20 C19 175.6(13) . . . . ?
C19 C20 O4 Ni3 -174.9(12) . . . . ?
C15 C20 O4 Ni3 -1.7(16) . . . . ?
O2 Ni3 O4 C20 -172(10) . . . . ?
N2 Ni3 O4 C20 0.7(9) . . . . ?
O153 Ni3 O4 C20 173.8(9) . . . . ?
C32 C31 O31 Ni4 -178.1(10) . . . . ?
C36 C31 O31 Ni4 0(2) . . . . ?
C32 C31 O31 Ni5 9.2(16) . . . . ?
C36 C31 O31 Ni5 -173.1(10) . . . . ?
O121 Ni4 O31 C31 -150.3(13) . . . . ?
O33 Ni4 O31 C31 -51(2) . . . . ?
O122 Ni4 O31 C31 132.5(12) . . . . ?
N31 Ni4 O31 C31 -0.8(13) . . . . ?
O121 Ni4 O31 Ni5 22.4(5) . . . . ?
O33 Ni4 O31 Ni5 122.1(16) . . . . ?
O122 Ni4 O31 Ni5 -54.8(5) . . . . ?
N31 Ni4 O31 Ni5 171.9(5) . . . . ?
O151 Ni5 O31 C31 -105.7(9) . . . . ?
N151 Ni5 O31 C31 161.3(15) . . . . ?
O32 Ni5 O31 C31 -12.3(9) . . . . ?
O153 Ni5 O31 C31 81.7(9) . . . . ?
O151 Ni5 O31 Ni4 79.9(5) . . . . ?
N151 Ni5 O31 Ni4 -13.1(19) . . . . ?
O32 Ni5 O31 Ni4 173.3(5) . . . . ?
O153 Ni5 O31 Ni4 -92.7(5) . . . . ?
O31 C31 C32 O32 3.0(19) . . . . ?
C36 C31 C32 O32 -174.8(12) . . . . ?
O31 C31 C32 C33 -177.2(13) . . . . ?
C36 C31 C32 C33 5(2) . . . . ?
C31 C32 O32 Ni6 172.5(9) . . . . ?
C33 C32 O32 Ni6 -7(2) . . . . ?
C31 C32 O32 Ni5 -13.0(15) . . . . ?
C33 C32 O32 Ni5 167.1(13) . . . . ?
O34 Ni6 O32 C32 -50(7) . . . . ?
N32 Ni6 O32 C32 10.5(11) . . . . ?
O290 Ni6 O32 C32 110.8(11) . . . . ?
O280 Ni6 O32 C32 -151.0(11) . . . . ?
O34 Ni6 O32 Ni5 136(7) . . . . ?
N32 Ni6 O32 Ni5 -163.3(6) . . . . ?
O290 Ni6 O32 Ni5 -63.0(6) . . . . ?
O280 Ni6 O32 Ni5 35.2(6) . . . . ?
O151 Ni5 O32 C32 102.5(9) . . . . ?
O31 Ni5 O32 C32 13.9(9) . . . . ?
N151 Ni5 O32 C32 -164.0(9) . . . . ?
O153 Ni5 O32 C32 -83.2(9) . . . . ?
O151 Ni5 O32 Ni6 -83.1(6) . . . . ?
O31 Ni5 O32 Ni6 -171.7(6) . . . . ?
N151 Ni5 O32 Ni6 10.4(8) . . . . ?
O153 Ni5 O32 Ni6 91.2(6) . . . . ?
O32 C32 C33 C34 174.6(14) . . . . ?
C31 C32 C33 C34 -5(2) . . . . ?
O32 C32 C33 C44 0(3) . . . . ?
C31 C32 C33 C44 -179.9(15) . . . . ?
C32 C33 C34 C35 4(2) . . . . ?
C44 C33 C34 C35 179.1(14) . . . . ?
C33 C34 C35 C36 -3(2) . . . . ?
C34 C35 C36 C37 177.9(14) . . . . ?
C34 C35 C36 C31 3(2) . . . . ?
O31 C31 C36 C35 178.2(14) . . . . ?
C32 C31 C36 C35 -4(2) . . . . ?
O31 C31 C36 C37 3(2) . . . . ?
C32 C31 C36 C37 -178.9(13) . . . . ?
C35 C36 C37 N31 179.7(15) . . . . ?
C31 C36 C37 N31 -6(2) . . . . ?
C36 C37 N31 C38 178.4(14) . . . . ?
C36 C37 N31 Ni4 4(2) . . . . ?
O31 Ni4 N31 C37 -0.8(12) . . . . ?
O121 Ni4 N31 C37 73.4(15) . . . . ?
O33 Ni4 N31 C37 168.8(12) . . . . ?
O122 Ni4 N31 C37 -108.6(11) . . . . ?
O31 Ni4 N31 C38 -175.6(9) . . . . ?
O121 Ni4 N31 C38 -101.5(11) . . . . ?
O33 Ni4 N31 C38 -6.0(9) . . . . ?
O122 Ni4 N31 C38 76.6(11) . . . . ?
C37 N31 C38 C39 9(2) . . . . ?
Ni4 N31 C38 C39 -176.0(13) . . . . ?
C37 N31 C38 C43 -171.6(13) . . . . ?
Ni4 N31 C38 C43 3.3(15) . . . . ?
N31 C38 C39 C40 178.7(15) . . . . ?
C43 C38 C39 C40 -1(2) . . . . ?
C38 C39 C40 C41 0(3) . . . . ?
C39 C40 C41 C42 -2(3) . . . . ?
C40 C41 C42 C43 3(3) . . . . ?
C41 C42 C43 O33 176.0(14) . . . . ?
C41 C42 C43 C38 -4(2) . . . . ?
C39 C38 C43 C42 2(2) . . . . ?
N31 C38 C43 C42 -177.0(15) . . . . ?
C39 C38 C43 O33 -177.2(14) . . . . ?
N31 C38 C43 O33 3(2) . . . . ?
C42 C43 O33 Ni4 172.0(13) . . . . ?
C38 C43 O33 Ni4 -8.3(17) . . . . ?
O31 Ni4 O33 C43 58(2) . . . . ?
O121 Ni4 O33 C43 155.8(10) . . . . ?
O122 Ni4 O33 C43 -125.0(10) . . . . ?
N31 Ni4 O33 C43 7.6(10) . . . . ?
C34 C33 C44 N32 -174.6(15) . . . . ?
C32 C33 C44 N32 0(3) . . . . ?
C33 C44 N32 C45 -178.3(15) . . . . ?
C33 C44 N32 Ni6 7(2) . . . . ?
O34 Ni6 N32 C44 165.8(13) . . . . ?
O290 Ni6 N32 C44 -97.9(13) . . . . ?
O32 Ni6 N32 C44 -10.5(13) . . . . ?
O280 Ni6 N32 C44 81(2) . . . . ?
O34 Ni6 N32 C45 -9.5(11) . . . . ?
O290 Ni6 N32 C45 86.8(11) . . . . ?
O32 Ni6 N32 C45 174.2(10) . . . . ?
O280 Ni6 N32 C45 -94.0(17) . . . . ?
C44 N32 C45 C46 13(3) . . . . ?
Ni6 N32 C45 C46 -171.3(15) . . . . ?
C44 N32 C45 C50 -168.0(15) . . . . ?
Ni6 N32 C45 C50 7.3(17) . . . . ?
C50 C45 C46 C47 4(3) . . . . ?
N32 C45 C46 C47 -177.8(17) . . . . ?
C45 C46 C47 C48 -2(3) . . . . ?
C46 C47 C48 C49 2(3) . . . . ?
C47 C48 C49 C50 -4(3) . . . . ?
C48 C49 C50 O34 -179.7(19) . . . . ?
C48 C49 C50 C45 5(3) . . . . ?
C46 C45 C50 O34 179.5(17) . . . . ?
N32 C45 C50 O34 1(2) . . . . ?
C46 C45 C50 C49 -5(3) . . . . ?
N32 C45 C50 C49 175.9(15) . . . . ?
C49 C50 O34 Ni6 176.8(16) . . . . ?
C45 C50 O34 Ni6 -9(2) . . . . ?
N32 Ni6 O34 C50 9.8(11) . . . . ?
O290 Ni6 O34 C50 -90.1(12) . . . . ?
O32 Ni6 O34 C50 70(7) . . . . ?
O280 Ni6 O34 C50 171.4(11) . . . . ?
C62 C61 O61 Ni7 168.9(10) . . . . ?
C66 C61 O61 Ni7 -5.1(18) . . . . ?
C62 C61 O61 Ni8 -17.7(14) . . . . ?
C66 C61 O61 Ni8 168.3(11) . . . . ?
N61 Ni7 O61 C61 8.7(10) . . . . ?
O63 Ni7 O61 C61 -50(5) . . . . ?
O200 Ni7 O61 C61 107.8(10) . . . . ?
O210 Ni7 O61 C61 -153.7(10) . . . . ?
N61 Ni7 O61 Ni8 -164.0(6) . . . . ?
O63 Ni7 O61 Ni8 138(5) . . . . ?
O200 Ni7 O61 Ni8 -64.9(6) . . . . ?
O210 Ni7 O61 Ni8 33.7(6) . . . . ?
O62 Ni8 O61 C61 17.8(8) . . . . ?
O122 Ni8 O61 C61 104.0(8) . . . . ?
N122 Ni8 O61 C61 -161.9(8) . . . . ?
O124 Ni8 O61 C61 -81.2(8) . . . . ?
O62 Ni8 O61 Ni7 -168.6(6) . . . . ?
O122 Ni8 O61 Ni7 -82.4(6) . . . . ?
N122 Ni8 O61 Ni7 11.7(7) . . . . ?
O124 Ni8 O61 Ni7 92.4(6) . . . . ?
O61 C61 C62 O62 5.6(19) . . . . ?
C66 C61 C62 O62 -180.0(12) . . . . ?
O61 C61 C62 C63 -178.2(13) . . . . ?
C66 C61 C62 C63 -4(2) . . . . ?
C61 C62 O62 Ni8 10.9(16) . . . . ?
C63 C62 O62 Ni8 -165.4(11) . . . . ?
C61 C62 O62 Ni9 176.0(9) . . . . ?
C63 C62 O62 Ni9 0(2) . . . . ?
O122 Ni8 O62 C62 -109.9(10) . . . . ?
N122 Ni8 O62 C62 163.4(18) . . . . ?
O61 Ni8 O62 C62 -15.4(9) . . . . ?
O124 Ni8 O62 C62 76.1(10) . . . . ?
O122 Ni8 O62 Ni9 82.1(5) . . . . ?
N122 Ni8 O62 Ni9 -5(2) . . . . ?
O61 Ni8 O62 Ni9 176.6(6) . . . . ?
O124 Ni8 O62 Ni9 -91.8(5) . . . . ?
N62 Ni9 O62 C62 3.7(12) . . . . ?
O64 Ni9 O62 C62 -40(3) . . . . ?
O151 Ni9 O62 C62 137.5(12) . . . . ?
O152 Ni9 O62 C62 -145.0(12) . . . . ?
N62 Ni9 O62 Ni8 169.3(5) . . . . ?
O64 Ni9 O62 Ni8 126(2) . . . . ?
O151 Ni9 O62 Ni8 -56.9(6) . . . . ?
O152 Ni9 O62 Ni8 20.6(5) . . . . ?
O62 C62 C63 C64 179.2(13) . . . . ?
C61 C62 C63 C64 3(2) . . . . ?
O62 C62 C63 C74 -3(2) . . . . ?
C61 C62 C63 C74 -178.9(14) . . . . ?
C62 C63 C64 C65 -1(2) . . . . ?
C74 C63 C64 C65 -178.4(14) . . . . ?
C63 C64 C65 C66 -1(2) . . . . ?
C64 C65 C66 C61 1(2) . . . . ?
C64 C65 C66 C67 177.1(14) . . . . ?
O61 C61 C66 C65 175.5(12) . . . . ?
C62 C61 C66 C65 2(2) . . . . ?
O61 C61 C66 C67 -1(2) . . . . ?
C62 C61 C66 C67 -174.4(13) . . . . ?
C65 C66 C67 N61 -177.2(15) . . . . ?
C61 C66 C67 N61 -1(2) . . . . ?
C66 C67 N61 C68 179.6(15) . . . . ?
C66 C67 N61 Ni7 9(2) . . . . ?
O63 Ni7 N61 C67 165.2(14) . . . . ?
O200 Ni7 N61 C67 -99.3(14) . . . . ?
O61 Ni7 N61 C67 -10.4(14) . . . . ?
O210 Ni7 N61 C67 80(2) . . . . ?
O63 Ni7 N61 C68 -6.5(11) . . . . ?
O200 Ni7 N61 C68 89.0(11) . . . . ?
O61 Ni7 N61 C68 177.9(11) . . . . ?
O210 Ni7 N61 C68 -91.9(18) . . . . ?
C67 N61 C68 C69 7(3) . . . . ?
Ni7 N61 C68 C69 179.8(16) . . . . ?
C67 N61 C68 C73 -164.7(15) . . . . ?
Ni7 N61 C68 C73 7.6(18) . . . . ?
N61 C68 C69 C70 -172.4(17) . . . . ?
C73 C68 C69 C70 0(3) . . . . ?
C68 C69 C70 C71 0(3) . . . . ?
C69 C70 C71 C72 1(3) . . . . ?
C70 C71 C72 C73 0(3) . . . . ?
C71 C72 C73 O63 178.3(16) . . . . ?
C71 C72 C73 C68 0(3) . . . . ?
C69 C68 C73 O63 -177.8(16) . . . . ?
N61 C68 C73 O63 -5(2) . . . . ?
C69 C68 C73 C72 1(3) . . . . ?
N61 C68 C73 C72 173.8(15) . . . . ?
C72 C73 O63 Ni7 -179.3(13) . . . . ?
C68 C73 O63 Ni7 -0.9(19) . . . . ?
N61 Ni7 O63 C73 4.1(11) . . . . ?
O200 Ni7 O63 C73 -94.6(11) . . . . ?
O61 Ni7 O63 C73 63(5) . . . . ?
O210 Ni7 O63 C73 166.5(11) . . . . ?
C64 C63 C74 N62 178.2(15) . . . . ?
C62 C63 C74 N62 0(3) . . . . ?
C63 C74 N62 C75 175.4(14) . . . . ?
C63 C74 N62 Ni9 5(2) . . . . ?
O62 Ni9 N62 C74 -5.8(13) . . . . ?
O64 Ni9 N62 C74 166.0(13) . . . . ?
O151 Ni9 N62 C74 -113.3(12) . . . . ?
O152 Ni9 N62 C74 67.7(16) . . . . ?
O62 Ni9 N62 C75 -177.0(10) . . . . ?
O64 Ni9 N62 C75 -5.2(9) . . . . ?
O151 Ni9 N62 C75 75.5(11) . . . . ?
O152 Ni9 N62 C75 -103.5(11) . . . . ?
C74 N62 C75 C76 12(2) . . . . ?
Ni9 N62 C75 C76 -176.9(14) . . . . ?
C74 N62 C75 C80 -169.9(14) . . . . ?
Ni9 N62 C75 C80 1.7(16) . . . . ?
N62 C75 C76 C77 179.3(16) . . . . ?
C80 C75 C76 C77 1(3) . . . . ?
C75 C76 C77 C78 0(3) . . . . ?
C76 C77 C78 C79 -1(3) . . . . ?
C77 C78 C79 C80 3(3) . . . . ?
C78 C79 C80 O64 174.0(16) . . . . ?
C78 C79 C80 C75 -2(3) . . . . ?
C76 C75 C80 O64 -175.6(14) . . . . ?
N62 C75 C80 O64 6(2) . . . . ?
C76 C75 C80 C79 1(2) . . . . ?
N62 C75 C80 C79 -178.1(15) . . . . ?
C79 C80 O64 Ni9 173.8(13) . . . . ?
C75 C80 O64 Ni9 -9.8(18) . . . . ?
O62 Ni9 O64 C80 52(3) . . . . ?
N62 Ni9 O64 C80 8.1(10) . . . . ?
O151 Ni9 O64 C80 -125.2(10) . . . . ?
O152 Ni9 O64 C80 155.4(10) . . . . ?
C96 C91 O91 Ni10 11(2) . . . . ?
C92 C91 O91 Ni10 -170.9(10) . . . . ?
C96 C91 O91 Ni11 171.9(11) . . . . ?
C92 C91 O91 Ni11 -10.4(17) . . . . ?
N91 Ni10 O91 C91 -1.9(14) . . . . ?
O93 Ni10 O91 C91 174(9) . . . . ?
O124 Ni10 O91 C91 -176.4(13) . . . . ?
N91 Ni10 O91 Ni11 -163.1(6) . . . . ?
O93 Ni10 O91 Ni11 13(10) . . . . ?
O124 Ni10 O91 Ni11 22.4(5) . . . . ?
O154 Ni11 O91 C91 -87.8(11) . . . . ?
N152 Ni11 O91 C91 -146.2(14) . . . . ?
O152 Ni11 O91 C91 99.5(10) . . . . ?
O92 Ni11 O91 C91 5.9(10) . . . . ?
O124 Ni11 O91 C91 176.8(11) . . . . ?
O154 Ni11 O91 Ni10 76.3(7) . . . . ?
N152 Ni11 O91 Ni10 17.9(18) . . . . ?
O152 Ni11 O91 Ni10 -96.4(6) . . . . ?
O92 Ni11 O91 Ni10 170.0(7) . . . . ?
O124 Ni11 O91 Ni10 -19.2(5) . . . . ?
O91 C91 C92 O92 10(2) . . . . ?
C96 C91 C92 O92 -172.5(13) . . . . ?
O91 C91 C92 C93 -171.2(13) . . . . ?
C96 C91 C92 C93 6(2) . . . . ?
C91 C92 O92 Ni12 159.7(11) . . . . ?
C93 C92 O92 Ni12 -19.1(19) . . . . ?
C91 C92 O92 Ni11 -4.8(16) . . . . ?
C93 C92 O92 Ni11 176.5(12) . . . . ?
N92 Ni12 O92 C92 24.6(11) . . . . ?
O94 Ni12 O92 C92 39(5) . . . . ?
O250 Ni12 O92 C92 -156.4(11) . . . . ?
O260 Ni12 O92 C92 121.3(11) . . . . ?
O270 Ni12 O92 C92 -66.1(10) . . . . ?
N92 Ni12 O92 Ni11 -172.9(6) . . . . ?
O94 Ni12 O92 Ni11 -158(5) . . . . ?
O250 Ni12 O92 Ni11 6.1(7) . . . . ?
O260 Ni12 O92 Ni11 -76.2(7) . . . . ?
O270 Ni12 O92 Ni11 96.3(6) . . . . ?
O154 Ni11 O92 C92 86.6(10) . . . . ?
O91 Ni11 O92 C92 -0.6(9) . . . . ?
N152 Ni11 O92 C92 169.4(9) . . . . ?
O152 Ni11 O92 C92 -98.1(9) . . . . ?
O124 Ni11 O92 C92 -14.8(12) . . . . ?
O154 Ni11 O92 Ni12 -77.2(7) . . . . ?
O91 Ni11 O92 Ni12 -164.4(7) . . . . ?
N152 Ni11 O92 Ni12 5.6(8) . . . . ?
O152 Ni11 O92 Ni12 98.1(6) . . . . ?
O124 Ni11 O92 Ni12 -178.6(4) . . . . ?
O92 C92 C93 C104 -1(3) . . . . ?
C91 C92 C93 C104 -179.7(15) . . . . ?
O92 C92 C93 C94 176.1(14) . . . . ?
C91 C92 C93 C94 -3(2) . . . . ?
C92 C93 C94 C95 -2(2) . . . . ?
C104 C93 C94 C95 175.6(16) . . . . ?
C93 C94 C95 C96 3(3) . . . . ?
O91 C91 C96 C95 172.0(14) . . . . ?
C92 C91 C96 C95 -5(2) . . . . ?
O91 C91 C96 C97 -12(2) . . . . ?
C92 C91 C96 C97 170.4(14) . . . . ?
C94 C95 C96 C91 1(2) . . . . ?
C94 C95 C96 C97 -175.4(15) . . . . ?
C91 C96 C97 N91 2(2) . . . . ?
C95 C96 C97 N91 178.0(14) . . . . ?
C96 C97 N91 C98 -176.4(14) . . . . ?
C96 C97 N91 Ni10 9(2) . . . . ?
O91 Ni10 N91 C97 -7.9(13) . . . . ?
O93 Ni10 N91 C97 172.3(13) . . . . ?
O124 Ni10 N91 C97 60(6) . . . . ?
O91 Ni10 N91 C98 176.5(10) . . . . ?
O93 Ni10 N91 C98 -3.3(10) . . . . ?
O124 Ni10 N91 C98 -115(5) . . . . ?
C97 N91 C98 C103 -172.2(14) . . . . ?
Ni10 N91 C98 C103 3.4(17) . . . . ?
C97 N91 C98 C99 11(2) . . . . ?
Ni10 N91 C98 C99 -173.9(12) . . . . ?
C103 C98 C99 C100 2(2) . . . . ?
N91 C98 C99 C100 178.7(14) . . . . ?
C98 C99 C100 C101 -2(2) . . . . ?
C99 C100 C101 C102 4(3) . . . . ?
C100 C101 C102 C103 -6(2) . . . . ?
C99 C98 C103 O93 175.9(14) . . . . ?
N91 C98 C103 O93 -1(2) . . . . ?
C99 C98 C103 C102 -3(2) . . . . ?
N91 C98 C103 C102 179.4(14) . . . . ?
C101 C102 C103 O93 -173.9(15) . . . . ?
C101 C102 C103 C98 5(2) . . . . ?
C98 C103 O93 Ni10 -1.3(18) . . . . ?
C102 C103 O93 Ni10 177.9(13) . . . . ?
O91 Ni10 O93 C103 -173(9) . . . . ?
N91 Ni10 O93 C103 2.6(10) . . . . ?
O124 Ni10 O93 C103 177.2(10) . . . . ?
C92 C93 C104 N92 7(2) . . . . ?
C94 C93 C104 N92 -170.4(14) . . . . ?
C93 C104 N92 C105 179.4(13) . . . . ?
C93 C104 N92 Ni12 10(2) . . . . ?
O94 Ni12 N92 C104 159.9(15) . . . . ?
O92 Ni12 N92 C104 -21.6(14) . . . . ?
O250 Ni12 N92 C104 168(5) . . . . ?
O260 Ni12 N92 C104 -105.1(14) . . . . ?
O270 Ni12 N92 C104 65.6(14) . . . . ?
O94 Ni12 N92 C105 -10.3(10) . . . . ?
O92 Ni12 N92 C105 168.2(10) . . . . ?
O250 Ni12 N92 C105 -3(7) . . . . ?
O260 Ni12 N92 C105 84.7(11) . . . . ?
O270 Ni12 N92 C105 -104.6(11) . . . . ?
C104 N92 C105 C106 22(2) . . . . ?
Ni12 N92 C105 C106 -166.3(14) . . . . ?
C104 N92 C105 C110 -163.5(14) . . . . ?
Ni12 N92 C105 C110 7.8(17) . . . . ?
C110 C105 C106 C107 7(3) . . . . ?
N92 C105 C106 C107 -179.4(16) . . . . ?
C105 C106 C107 C108 -5(3) . . . . ?
C106 C107 C108 C109 3(3) . . . . ?
C107 C108 C109 C110 -3(3) . . . . ?
C108 C109 C110 O94 -178.5(17) . . . . ?
C108 C109 C110 C105 4(2) . . . . ?
C106 C105 C110 O94 176.0(16) . . . . ?
N92 C105 C110 O94 2(2) . . . . ?
C106 C105 C110 C109 -6(2) . . . . ?
N92 C105 C110 C109 179.4(14) . . . . ?
C109 C110 O94 Ni12 172.2(14) . . . . ?
C105 C110 O94 Ni12 -10.4(18) . . . . ?
N92 Ni12 O94 C110 11.6(11) . . . . ?
O92 Ni12 O94 C110 -3(5) . . . . ?
O250 Ni12 O94 C110 -167.6(12) . . . . ?
O260 Ni12 O94 C110 -84.6(11) . . . . ?
O270 Ni12 O94 C110 101.9(11) . . . . ?
C126 C121 O121 Ni4 -166.9(14) . . . . ?
C122 C121 O121 Ni4 20.1(15) . . . . ?
C126 C121 O121 Ni2 -20(2) . . . . ?
C122 C121 O121 Ni2 166.9(9) . . . . ?
O31 Ni4 O121 C121 -129.0(10) . . . . ?
O33 Ni4 O121 C121 64.5(10) . . . . ?
O122 Ni4 O121 C121 -23.3(10) . . . . ?
N31 Ni4 O121 C121 155.3(10) . . . . ?
O31 Ni4 O121 Ni2 82.4(5) . . . . ?
O33 Ni4 O121 Ni2 -84.1(5) . . . . ?
O122 Ni4 O121 Ni2 -171.9(6) . . . . ?
N31 Ni4 O121 Ni2 6.7(11) . . . . ?
O2 Ni2 O121 C121 -176.6(10) . . . . ?
N121 Ni2 O121 C121 18.9(10) . . . . ?
O123 Ni2 O121 C121 68(3) . . . . ?
O1 Ni2 O121 C121 -99.2(10) . . . . ?
O153 Ni2 O121 C121 116.5(10) . . . . ?
O2 Ni2 O121 Ni4 -30.1(6) . . . . ?
N121 Ni2 O121 Ni4 165.4(6) . . . . ?
O123 Ni2 O121 Ni4 -146(2) . . . . ?
O1 Ni2 O121 Ni4 47.3(5) . . . . ?
O153 Ni2 O121 Ni4 -97.0(5) . . . . ?
C126 C121 C122 O122 -175.4(14) . . . . ?
O121 C121 C122 O122 -1.9(18) . . . . ?
C126 C121 C122 C123 5(2) . . . . ?
O121 C121 C122 C123 178.3(12) . . . . ?
C123 C122 O122 Ni8 -11.7(18) . . . . ?
C121 C122 O122 Ni8 168.5(10) . . . . ?
C123 C122 O122 Ni4 163.2(11) . . . . ?
C121 C122 O122 Ni4 -16.6(15) . . . . ?
O62 Ni8 O122 C122 -148.1(10) . . . . ?
N122 Ni8 O122 C122 17.8(11) . . . . ?
O61 Ni8 O122 C122 134.6(10) . . . . ?
O124 Ni8 O122 C122 -10(3) . . . . ?
O62 Ni8 O122 Ni4 37.7(6) . . . . ?
N122 Ni8 O122 Ni4 -156.5(6) . . . . ?
O61 Ni8 O122 Ni4 -39.6(6) . . . . ?
O124 Ni8 O122 Ni4 176(2) . . . . ?
O31 Ni4 O122 C122 100.7(8) . . . . ?
O121 Ni4 O122 C122 20.7(8) . . . . ?
O33 Ni4 O122 C122 -78.6(9) . . . . ?
N31 Ni4 O122 C122 -158.2(8) . . . . ?
O31 Ni4 O122 Ni8 -84.4(6) . . . . ?
O121 Ni4 O122 Ni8 -164.3(6) . . . . ?
O33 Ni4 O122 Ni8 96.4(6) . . . . ?
N31 Ni4 O122 Ni8 16.8(9) . . . . ?
O122 C122 C123 C134 -3(2) . . . . ?
C121 C122 C123 C134 177.0(15) . . . . ?
O122 C122 C123 C124 176.7(14) . . . . ?
C121 C122 C123 C124 -3(2) . . . . ?
C122 C123 C124 C125 2(3) . . . . ?
C134 C123 C124 C125 -178.2(17) . . . . ?
C123 C124 C125 C126 -2(3) . . . . ?
O121 C121 C126 C125 -176.8(15) . . . . ?
C122 C121 C126 C125 -5(3) . . . . ?
O121 C121 C126 C127 6(3) . . . . ?
C122 C121 C126 C127 178.7(14) . . . . ?
C124 C125 C126 C121 3(3) . . . . ?
C124 C125 C126 C127 -179.9(16) . . . . ?
C121 C126 C127 N121 3(3) . . . . ?
C125 C126 C127 N121 -173.6(16) . . . . ?
C126 C127 N121 C128 177.2(14) . . . . ?
C126 C127 N121 Ni2 3(2) . . . . ?
O2 Ni2 N121 C127 -120.2(19) . . . . ?
O123 Ni2 N121 C127 175.1(15) . . . . ?
O121 Ni2 N121 C127 -12.2(14) . . . . ?
O1 Ni2 N121 C127 83.7(15) . . . . ?
O153 Ni2 N121 C127 -94.6(14) . . . . ?
O2 Ni2 N121 C128 65(2) . . . . ?
O123 Ni2 N121 C128 0.8(9) . . . . ?
O121 Ni2 N121 C128 173.5(9) . . . . ?
O1 Ni2 N121 C128 -90.7(10) . . . . ?
O153 Ni2 N121 C128 91.0(9) . . . . ?
C127 N121 C128 C129 5(2) . . . . ?
Ni2 N121 C128 C129 179.7(12) . . . . ?
C127 N121 C128 C133 -176.6(15) . . . . ?
Ni2 N121 C128 C133 -1.8(16) . . . . ?
C133 C128 C129 C130 -2(2) . . . . ?
N121 C128 C129 C130 176.4(14) . . . . ?
C128 C129 C130 C131 2(2) . . . . ?
C129 C130 C131 C132 4(3) . . . . ?
C130 C131 C132 C133 -9(3) . . . . ?
C131 C132 C133 O123 -175.7(15) . . . . ?
C131 C132 C133 C128 8(2) . . . . ?
C129 C128 C133 O123 -179.2(15) . . . . ?
N121 C128 C133 O123 2(2) . . . . ?
C129 C128 C133 C132 -3(3) . . . . ?
N121 C128 C133 C132 178.4(14) . . . . ?
C132 C133 O123 Ni2 -177.5(13) . . . . ?
C128 C133 O123 Ni2 -1.6(19) . . . . ?
O2 Ni2 O123 C133 -165.0(11) . . . . ?
N121 Ni2 O123 C133 0.4(11) . . . . ?
O121 Ni2 O123 C133 -49(3) . . . . ?
O1 Ni2 O123 C133 118.1(11) . . . . ?
O153 Ni2 O123 C133 -97.1(11) . . . . ?
C122 C123 C134 N122 4(3) . . . . ?
C124 C123 C134 N122 -175.4(16) . . . . ?
C123 C134 N122 C135 -177.1(14) . . . . ?
C123 C134 N122 Ni8 9(2) . . . . ?
O62 Ni8 N122 C134 70(3) . . . . ?
O122 Ni8 N122 C134 -16.5(13) . . . . ?
O61 Ni8 N122 C134 -111.8(13) . . . . ?
O124 Ni8 N122 C134 159.2(13) . . . . ?
O62 Ni8 N122 C135 -104.6(19) . . . . ?
O122 Ni8 N122 C135 169.3(10) . . . . ?
O61 Ni8 N122 C135 74.1(11) . . . . ?
O124 Ni8 N122 C135 -15.0(10) . . . . ?
C134 N122 C135 C136 16(2) . . . . ?
Ni8 N122 C135 C136 -169.9(12) . . . . ?
C134 N122 C135 C140 -160.8(14) . . . . ?
Ni8 N122 C135 C140 13.7(15) . . . . ?
N122 C135 C136 C137 -178.6(16) . . . . ?
C140 C135 C136 C137 -2(2) . . . . ?
C135 C136 C137 C138 -2(3) . . . . ?
C136 C137 C138 C139 4(3) . . . . ?
C137 C138 C139 C140 -2(3) . . . . ?
C138 C139 C140 O124 -179.8(14) . . . . ?
C138 C139 C140 C135 -3(2) . . . . ?
N122 C135 C140 O124 -1.4(18) . . . . ?
C136 C135 C140 O124 -178.1(13) . . . . ?
N122 C135 C140 C139 -178.2(13) . . . . ?
C136 C135 C140 C139 5(2) . . . . ?
C139 C140 O124 Ni10 25(2) . . . . ?
C135 C140 O124 Ni10 -151.9(10) . . . . ?
C139 C140 O124 Ni8 165.8(13) . . . . ?
C135 C140 O124 Ni8 -10.9(14) . . . . ?
C139 C140 O124 Ni11 -84.2(15) . . . . ?
C135 C140 O124 Ni11 99.2(12) . . . . ?
O91 Ni10 O124 C140 -133.6(11) . . . . ?
N91 Ni10 O124 C140 157(5) . . . . ?
O93 Ni10 O124 C140 45.9(11) . . . . ?
O91 Ni10 O124 Ni8 86.0(5) . . . . ?
N91 Ni10 O124 Ni8 17(5) . . . . ?
O93 Ni10 O124 Ni8 -94.5(5) . . . . ?
O91 Ni10 O124 Ni11 -17.4(4) . . . . ?
N91 Ni10 O124 Ni11 -86(5) . . . . ?
O93 Ni10 O124 Ni11 162.1(4) . . . . ?
O62 Ni8 O124 C140 179.6(8) . . . . ?
O122 Ni8 O124 C140 42(3) . . . . ?
N122 Ni8 O124 C140 14.0(9) . . . . ?
O61 Ni8 O124 C140 -102.4(9) . . . . ?
O62 Ni8 O124 Ni10 -34.5(5) . . . . ?
O122 Ni8 O124 Ni10 -172(2) . . . . ?
N122 Ni8 O124 Ni10 159.9(6) . . . . ?
O61 Ni8 O124 Ni10 43.5(5) . . . . ?
O62 Ni8 O124 Ni11 64.4(4) . . . . ?
O122 Ni8 O124 Ni11 -73(3) . . . . ?
N122 Ni8 O124 Ni11 -101.2(5) . . . . ?
O61 Ni8 O124 Ni11 142.4(4) . . . . ?
O154 Ni11 O124 C140 59.7(9) . . . . ?
O91 Ni11 O124 C140 145.6(9) . . . . ?
N152 Ni11 O124 C140 -22.9(9) . . . . ?
O152 Ni11 O124 C140 -111.5(9) . . . . ?
O92 Ni11 O124 C140 160.8(8) . . . . ?
O154 Ni11 O124 Ni10 -69.2(5) . . . . ?
O91 Ni11 O124 Ni10 16.8(4) . . . . ?
N152 Ni11 O124 Ni10 -151.8(4) . . . . ?
O152 Ni11 O124 Ni10 119.7(5) . . . . ?
O92 Ni11 O124 Ni10 32.0(8) . . . . ?
O154 Ni11 O124 Ni8 176.6(5) . . . . ?
O91 Ni11 O124 Ni8 -97.4(5) . . . . ?
N152 Ni11 O124 Ni8 94.0(5) . . . . ?
O152 Ni11 O124 Ni8 5.4(4) . . . . ?
O92 Ni11 O124 Ni8 -82.2(7) . . . . ?
C156 C151 O151 Ni5 -9(2) . . . . ?
C152 C151 O151 Ni5 165.5(9) . . . . ?
C156 C151 O151 Ni9 167.9(13) . . . . ?
C152 C151 O151 Ni9 -17.5(16) . . . . ?
O31 Ni5 O151 C151 -145.1(12) . . . . ?
N151 Ni5 O151 C151 18.5(12) . . . . ?
O32 Ni5 O151 C151 135.5(12) . . . . ?
O153 Ni5 O151 C151 -11(3) . . . . ?
O31 Ni5 O151 Ni9 38.3(6) . . . . ?
N151 Ni5 O151 Ni9 -158.2(6) . . . . ?
O32 Ni5 O151 Ni9 -41.1(6) . . . . ?
O153 Ni5 O151 Ni9 172.6(19) . . . . ?
O62 Ni9 O151 C151 99.3(10) . . . . ?
N62 Ni9 O151 C151 -158.7(9) . . . . ?
O64 Ni9 O151 C151 -81.2(10) . . . . ?
O152 Ni9 O151 C151 20.8(9) . . . . ?
O62 Ni9 O151 Ni5 -83.6(6) . . . . ?
N62 Ni9 O151 Ni5 18.5(9) . . . . ?
O64 Ni9 O151 Ni5 95.9(6) . . . . ?
O152 Ni9 O151 Ni5 -162.1(7) . . . . ?
O151 C151 C152 O152 -1(2) . . . . ?
C156 C151 C152 O152 174.3(13) . . . . ?
O151 C151 C152 C153 -175.1(13) . . . . ?
C156 C151 C152 C153 0(2) . . . . ?
C153 C152 O152 Ni11 -23(2) . . . . ?
C151 C152 O152 Ni11 163.0(10) . . . . ?
C153 C152 O152 Ni9 -167.6(12) . . . . ?
C151 C152 O152 Ni9 18.4(15) . . . . ?
O154 Ni11 O152 C152 51(3) . . . . ?
O91 Ni11 O152 C152 -178.1(10) . . . . ?
N152 Ni11 O152 C152 19.2(11) . . . . ?
O92 Ni11 O152 C152 -99.2(11) . . . . ?
O124 Ni11 O152 C152 117.2(11) . . . . ?
O154 Ni11 O152 Ni9 -165(3) . . . . ?
O91 Ni11 O152 Ni9 -34.4(6) . . . . ?
N152 Ni11 O152 Ni9 162.9(6) . . . . ?
O92 Ni11 O152 Ni9 44.4(6) . . . . ?
O124 Ni11 O152 Ni9 -99.1(5) . . . . ?
O62 Ni9 O152 C152 -126.4(10) . . . . ?
N62 Ni9 O152 C152 157.6(9) . . . . ?
O64 Ni9 O152 C152 65.2(10) . . . . ?
O151 Ni9 O152 C152 -21.6(9) . . . . ?
O62 Ni9 O152 Ni11 85.1(5) . . . . ?
N62 Ni9 O152 Ni11 9.2(11) . . . . ?
O64 Ni9 O152 Ni11 -83.2(6) . . . . ?
O151 Ni9 O152 Ni11 -170.1(6) . . . . ?
O152 C152 C153 C154 -175.1(14) . . . . ?
C151 C152 C153 C154 -1(2) . . . . ?
O152 C152 C153 C164 9(3) . . . . ?
C151 C152 C153 C164 -177.5(15) . . . . ?
C152 C153 C154 C155 0(3) . . . . ?
C164 C153 C154 C155 176.0(18) . . . . ?
C153 C154 C155 C156 4(3) . . . . ?
O151 C151 C156 C155 177.9(16) . . . . ?
C152 C151 C156 C155 3(2) . . . . ?
O151 C151 C156 C157 -7(3) . . . . ?
C152 C151 C156 C157 178.5(15) . . . . ?
C154 C155 C156 C151 -5(3) . . . . ?
C154 C155 C156 C157 179.5(17) . . . . ?
C151 C156 C157 N151 6(3) . . . . ?
C155 C156 C157 N151 -178.4(18) . . . . ?
C156 C157 N151 C158 -178.8(16) . . . . ?
C156 C157 N151 Ni5 10(3) . . . . ?
O151 Ni5 N151 C157 -18.1(13) . . . . ?
O31 Ni5 N151 C157 75(2) . . . . ?
O32 Ni5 N151 C157 -112.5(13) . . . . ?
O153 Ni5 N151 C157 156.9(13) . . . . ?
O151 Ni5 N151 C158 170.1(10) . . . . ?
O31 Ni5 N151 C158 -97.2(18) . . . . ?
O32 Ni5 N151 C158 75.7(11) . . . . ?
O153 Ni5 N151 C158 -14.9(10) . . . . ?
C157 N151 C158 C159 18(2) . . . . ?
Ni5 N151 C158 C159 -169.8(11) . . . . ?
C157 N151 C158 C163 -160.9(14) . . . . ?
Ni5 N151 C158 C163 10.8(15) . . . . ?
C163 C158 C159 C160 -8(2) . . . . ?
N151 C158 C159 C160 172.6(14) . . . . ?
C158 C159 C160 C161 10(2) . . . . ?
C159 C160 C161 C162 -8(2) . . . . ?
C160 C161 C162 C163 4(2) . . . . ?
C161 C162 C163 O153 177.0(13) . . . . ?
C161 C162 C163 C158 -2(2) . . . . ?
C159 C158 C163 O153 -175.0(12) . . . . ?
N151 C158 C163 O153 4.4(18) . . . . ?
C159 C158 C163 C162 4(2) . . . . ?
N151 C158 C163 C162 -176.5(13) . . . . ?
C162 C163 O153 Ni3 26.4(18) . . . . ?
C158 C163 O153 Ni3 -154.5(10) . . . . ?
C162 C163 O153 Ni5 164.8(11) . . . . ?
C158 C163 O153 Ni5 -16.2(14) . . . . ?
C162 C163 O153 Ni2 -84.3(13) . . . . ?
C158 C163 O153 Ni2 94.7(12) . . . . ?
O2 Ni3 O153 C163 -136.4(11) . . . . ?
N2 Ni3 O153 C163 157(3) . . . . ?
O4 Ni3 O153 C163 42.9(11) . . . . ?
O2 Ni3 O153 Ni5 85.8(5) . . . . ?
N2 Ni3 O153 Ni5 20(4) . . . . ?
O4 Ni3 O153 Ni5 -94.9(5) . . . . ?
O2 Ni3 O153 Ni2 -18.1(4) . . . . ?
N2 Ni3 O153 Ni2 -84(4) . . . . ?
O4 Ni3 O153 Ni2 161.3(4) . . . . ?
O151 Ni5 O153 C163 46(3) . . . . ?
O31 Ni5 O153 C163 180.0(8) . . . . ?
N151 Ni5 O153 C163 16.5(8) . . . . ?
O32 Ni5 O153 C163 -100.0(8) . . . . ?
O151 Ni5 O153 Ni3 -169(2) . . . . ?
O31 Ni5 O153 Ni3 -34.9(5) . . . . ?
N151 Ni5 O153 Ni3 161.6(6) . . . . ?
O32 Ni5 O153 Ni3 45.2(5) . . . . ?
O151 Ni5 O153 Ni2 -70(2) . . . . ?
O31 Ni5 O153 Ni2 63.6(4) . . . . ?
N151 Ni5 O153 Ni2 -99.9(5) . . . . ?
O32 Ni5 O153 Ni2 143.7(4) . . . . ?
O2 Ni2 O153 C163 149.4(9) . . . . ?
N121 Ni2 O153 C163 -23.2(9) . . . . ?
O123 Ni2 O153 C163 60.9(9) . . . . ?
O121 Ni2 O153 C163 -111.9(9) . . . . ?
O1 Ni2 O153 C163 159.4(8) . . . . ?
O2 Ni2 O153 Ni3 18.0(4) . . . . ?
N121 Ni2 O153 Ni3 -154.5(5) . . . . ?
O123 Ni2 O153 Ni3 -70.4(4) . . . . ?
O121 Ni2 O153 Ni3 116.8(4) . . . . ?
O1 Ni2 O153 Ni3 28.1(8) . . . . ?
O2 Ni2 O153 Ni5 -94.5(5) . . . . ?
N121 Ni2 O153 Ni5 93.0(5) . . . . ?
O123 Ni2 O153 Ni5 177.0(5) . . . . ?
O121 Ni2 O153 Ni5 4.2(4) . . . . ?
O1 Ni2 O153 Ni5 -84.5(7) . . . . ?
C152 C153 C164 N152 5(3) . . . . ?
C154 C153 C164 N152 -170.9(16) . . . . ?
C153 C164 N152 C165 179.8(16) . . . . ?
C153 C164 N152 Ni11 -3(2) . . . . ?
O154 Ni11 N152 C164 177.8(14) . . . . ?
O91 Ni11 N152 C164 -122.9(17) . . . . ?
O152 Ni11 N152 C164 -7.3(13) . . . . ?
O92 Ni11 N152 C164 88.5(13) . . . . ?
O124 Ni11 N152 C164 -89.0(13) . . . . ?
O154 Ni11 N152 C165 -4.4(11) . . . . ?
O91 Ni11 N152 C165 55(2) . . . . ?
O152 Ni11 N152 C165 170.5(11) . . . . ?
O92 Ni11 N152 C165 -93.8(10) . . . . ?
O124 Ni11 N152 C165 88.7(10) . . . . ?
C164 N152 C165 C166 -2(3) . . . . ?
Ni11 N152 C165 C166 -179.4(16) . . . . ?
C164 N152 C165 C170 -172.5(14) . . . . ?
Ni11 N152 C165 C170 9.6(17) . . . . ?
N152 C165 C166 C167 -174.2(16) . . . . ?
C170 C165 C166 C167 -4(3) . . . . ?
C165 C166 C167 C168 0(3) . . . . ?
C166 C167 C168 C169 2(3) . . . . ?
C167 C168 C169 C170 -1(3) . . . . ?
C168 C169 C170 O154 -173.2(16) . . . . ?
C168 C169 C170 C165 -2(2) . . . . ?
C166 C165 C170 O154 175.9(16) . . . . ?
N152 C165 C170 O154 -13(2) . . . . ?
C166 C165 C170 C169 5(2) . . . . ?
N152 C165 C170 C169 176.5(14) . . . . ?
C169 C170 O154 Ni11 179.3(13) . . . . ?
C165 C170 O154 Ni11 8.9(19) . . . . ?
O91 Ni11 O154 C170 -165.9(12) . . . . ?
N152 Ni11 O154 C170 -2.2(11) . . . . ?
O152 Ni11 O154 C170 -35(4) . . . . ?
O92 Ni11 O154 C170 116.0(11) . . . . ?
O124 Ni11 O154 C170 -99.6(11) . . . . ?
N61 Ni7 O200 C200 -100.2(14) . . . . ?
O63 Ni7 O200 C200 -14.4(14) . . . . ?
O61 Ni7 O200 C200 167.6(13) . . . . ?
O210 Ni7 O200 C200 80.1(13) . . . . ?
N1 Ni1 O230 C230 93(4) . . . . ?
O3 Ni1 O230 C230 51(3) . . . . ?
O240 Ni1 O230 C230 -42(3) . . . . ?
O1 Ni1 O230 C230 -125(3) . . . . ?
O220 Ni1 O230 C230 145(3) . . . . ?
N1 Ni1 O240 C240 -88.8(18) . . . . ?
O3 Ni1 O240 C240 -5.9(18) . . . . ?
O1 Ni1 O240 C240 -178.9(17) . . . . ?
O230 Ni1 O240 C240 84.9(17) . . . . ?
O220 Ni1 O240 C240 138(3) . . . . ?
N92 Ni12 O250 C250 -61(7) . . . . ?
O94 Ni12 O250 C250 -53(3) . . . . ?
O92 Ni12 O250 C250 128(3) . . . . ?
O260 Ni12 O250 C250 -149(3) . . . . ?
O270 Ni12 O250 C250 41(3) . . . . ?
N92 Ni12 O260 C260 -95(2) . . . . ?
O94 Ni12 O260 C260 -10(2) . . . . ?
O92 Ni12 O260 C260 175(2) . . . . ?
O250 Ni12 O260 C260 79(2) . . . . ?
O270 Ni12 O260 C260 136(3) . . . . ?
N92 Ni12 O270 C270 98.8(14) . . . . ?
O94 Ni12 O270 C270 15.0(14) . . . . ?
O92 Ni12 O270 C270 -170.5(14) . . . . ?
O250 Ni12 O270 C270 -75.3(14) . . . . ?
O260 Ni12 O270 C270 -132(3) . . . . ?
O34 Ni6 O290 C290 -7.4(14) . . . . ?
N32 Ni6 O290 C290 -93.8(13) . . . . ?
O32 Ni6 O290 C290 174.0(13) . . . . ?
O280 Ni6 O290 C290 86.5(13) . . . . ?

loop_
_platon_squeeze_void_nr
_platon_squeeze_void_average_x
_platon_squeeze_void_average_y
_platon_squeeze_void_average_z
_platon_squeeze_void_volume
_platon_squeeze_void_count_electrons
1 -0.058 0.500 0.000 2273.7 585.6
